data_4337420
loop_
_publ_author_name
'McCormick, Laura J.'
'Abrahams, Brendan F.'
'Boughton, Berin A.'
'Grannas, Martin J.'
'Hudson, Timothy A.'
'Robson, Richard'

_publ_section_title
;
 Synthesis, Structure and Cation-Binding Properties of Some [4 + 4]
 Metallocyclic MO2(2+) (M = Mo or W) Derivatives of
 9-Phenyl-2,3,7-trihydroxyfluor-6-one.
;
_journal_issue 3
_journal_name_full 'Inorganic chemistry'
_journal_page_first 1721
_journal_page_last 1728
_journal_paper_doi 10.1021/ic402860r
_journal_volume 53
_journal_year 2014
_chemical_formula_sum 'C164.5 H194 Mo4 N4 O33.5 P2'
_chemical_formula_weight 3208.94
_chemical_name_systematic
;
 ?
;
_space_group_IT_number 2
_symmetry_cell_setting triclinic
_symmetry_space_group_name_Hall '-P 1'
_symmetry_space_group_name_H-M 'P -1'
_atom_sites_solution_hydrogens geom
_atom_sites_solution_primary direct
_atom_sites_solution_secondary difmap
_audit_creation_method SHELXL-97
_cell_angle_alpha 75.049(2)
_cell_angle_beta 82.216(2)
_cell_angle_gamma 63.834(2)
_cell_formula_units_Z 2
_cell_length_a 18.9580(3)
_cell_length_b 21.1324(6)
_cell_length_c 22.6782(4)
_cell_measurement_reflns_used 21887
_cell_measurement_temperature 130(2)
_cell_measurement_theta_max 73.0198
_cell_measurement_theta_min 4.2104
_cell_volume 7875.9(3)
_computing_cell_refinement
;
CrysAlisPro, Oxford Diffraction Ltd.,
Version 1.171.33.31 (release 08-01-2009 CrysAlis171 .NET)
(compiled Jan  8 2009,16:24:04)
;
_computing_data_collection
;
CrysAlisPro, Oxford Diffraction Ltd.,
Version 1.171.33.31 (release 08-01-2009 CrysAlis171 .NET)
(compiled Jan  8 2009,16:24:04)
;
_computing_data_reduction
;
CrysAlisPro, Oxford Diffraction Ltd.,
Version 1.171.33.31 (release 08-01-2009 CrysAlis171 .NET)
(compiled Jan  8 2009,16:24:04)
;
_computing_structure_refinement 'SHELXL-97 (Sheldrick, 1997)'
_computing_structure_solution 'SHELXS-97 (Sheldrick, 1997)'
_diffrn_ambient_temperature 130(2)
_diffrn_detector_area_resol_mean 16.0711
_diffrn_measured_fraction_theta_full 0.966
_diffrn_measured_fraction_theta_max 0.966
_diffrn_measurement_device_type 'Xcalibur, Sapphire3'
_diffrn_measurement_method 'phi and omega scans'
_diffrn_radiation_monochromator graphite
_diffrn_radiation_source 'fine-focus sealed tube'
_diffrn_radiation_type CuK\a
_diffrn_radiation_wavelength 1.54184
_diffrn_reflns_av_R_equivalents 0.0391
_diffrn_reflns_av_sigmaI/netI 0.0678
_diffrn_reflns_limit_h_max 22
_diffrn_reflns_limit_h_min -18
_diffrn_reflns_limit_k_max 25
_diffrn_reflns_limit_k_min -25
_diffrn_reflns_limit_l_max 26
_diffrn_reflns_limit_l_min -27
_diffrn_reflns_number 55062
_diffrn_reflns_theta_full 68.00
_diffrn_reflns_theta_max 68.00
_diffrn_reflns_theta_min 4.21
_exptl_absorpt_coefficient_mu 3.351
_exptl_absorpt_correction_T_max 0.794
_exptl_absorpt_correction_T_min 0.369
_exptl_absorpt_correction_type gaussian
_exptl_absorpt_process_details
;
CrysAlis RED, Oxford Diffraction Ltd.,
Version 1.171.33.31 (release 08-01-2009 CrysAlis171 .NET)
(compiled Jan  8 2009,16:24:04)
Numerical absorption correction based on gaussian integration 
over a multifaceted crystal model
;
_exptl_crystal_colour red
_exptl_crystal_density_diffrn 1.353
_exptl_crystal_density_method 'not measured'
_exptl_crystal_description rod
_exptl_crystal_F_000 3350
_exptl_crystal_size_max 0.58
_exptl_crystal_size_mid 0.20
_exptl_crystal_size_min 0.07
_refine_diff_density_max 1.303
_refine_diff_density_min -1.723
_refine_diff_density_rms 0.097
_refine_ls_extinction_method none
_refine_ls_goodness_of_fit_ref 0.966
_refine_ls_hydrogen_treatment constr
_refine_ls_matrix_type fullcycle
_refine_ls_number_parameters 2181
_refine_ls_number_reflns 27709
_refine_ls_number_restraints 1
_refine_ls_restrained_S_all 0.966
_refine_ls_R_factor_all 0.0864
_refine_ls_R_factor_gt 0.0591
_refine_ls_shift/su_max 0.000
_refine_ls_shift/su_mean 0.000
_refine_ls_structure_factor_coef Fsqd
_refine_ls_weighting_details 'calc w=1/[\s^2^(Fo^2^)+(0.1043P)^2^+0.0000P] where P=(Fo^2^+2Fc^2^)/3'
_refine_ls_weighting_scheme calc
_refine_ls_wR_factor_gt 0.1536
_refine_ls_wR_factor_ref 0.1641
_reflns_number_gt 18563
_reflns_number_total 27709
_reflns_threshold_expression >2sigma(I)
_cod_data_source_file ic402860r_si_002.cif
_cod_data_source_block 7_MoPNP
_cod_depositor_comments
;
The following automatic conversions were performed:

'_symmetry_cell_setting' value 'Triclinic' changed to 'triclinic'
according to
/usr/data/users/saulius/automatic-downloads/current/ACS/lib/dictionaries/cif_core.dic
dictionary named 'cif_core.dic' version 2.4.2 from 2011-04-26.

Automatic conversion script
Id: cif_fix_values 2281 2013-09-26 08:29:07Z andrius 
;
_cod_original_sg_symbol_H-M P-1
_cod_original_formula_sum 'C164.50 H194 Mo4 N4 O33.50 P2'
_cod_database_code 4337420

loop_
_symmetry_equiv_pos_as_xyz
'x, y, z'
'-x, -y, -z'

loop_
_atom_site_label
_atom_site_type_symbol
_atom_site_fract_x
_atom_site_fract_y
_atom_site_fract_z
_atom_site_U_iso_or_equiv
_atom_site_adp_type
_atom_site_occupancy
_atom_site_symmetry_multiplicity
_atom_site_calc_flag
_atom_site_refinement_flags
_atom_site_disorder_assembly
_atom_site_disorder_group
C1 C 0.2885(3) 0.0211(3) 0.4708(2) 0.0286(10) Uani 1 1 d . . .
C2 C 0.2667(3) 0.0832(3) 0.4250(2) 0.0312(10) Uani 1 1 d . . .
H2 H 0.2688 0.1255 0.4302 0.037 Uiso 1 1 calc R . .
C3 C 0.2412(3) 0.0813(3) 0.3703(2) 0.0298(10) Uani 1 1 d . . .
C4 C 0.2394(3) 0.0164(3) 0.3644(2) 0.0301(10) Uani 1 1 d . . .
C5 C 0.2654(3) -0.0455(3) 0.4091(2) 0.0328(11) Uani 1 1 d . . .
H5 H 0.2671 -0.0888 0.4026 0.039 Uiso 1 1 calc R . .
C6 C 0.2902(3) -0.0449(3) 0.4660(2) 0.0298(10) Uani 1 1 d . . .
C7 C 0.3114(3) -0.1040(3) 0.5168(2) 0.0302(10) Uani 1 1 d . . .
C8 C 0.3259(3) -0.0953(3) 0.5727(2) 0.0300(10) Uani 1 1 d . . .
C9 C 0.3440(3) -0.1507(3) 0.6282(2) 0.0343(11) Uani 1 1 d . . .
H9 H 0.3507 -0.1980 0.6282 0.041 Uiso 1 1 calc R . .
C10 C 0.3515(3) -0.1344(3) 0.6811(2) 0.0336(11) Uani 1 1 d . . .
C11 C 0.3453(3) -0.0641(3) 0.6824(2) 0.0316(10) Uani 1 1 d . . .
C12 C 0.3307(3) -0.0106(3) 0.6277(2) 0.0318(10) Uani 1 1 d . . .
H12 H 0.3273 0.0358 0.6273 0.038 Uiso 1 1 calc R . .
C13 C 0.3215(3) -0.0267(3) 0.5752(2) 0.0304(10) Uani 1 1 d . . .
C14 C 0.3154(3) -0.1742(3) 0.5112(2) 0.0353(11) Uani 1 1 d . . .
C15 C 0.2663(3) -0.2032(3) 0.5485(3) 0.0474(14) Uani 1 1 d . . .
H15 H 0.2326 -0.1796 0.5787 0.057 Uiso 1 1 calc R . .
C16 C 0.2681(4) -0.2680(4) 0.5405(3) 0.0591(16) Uani 1 1 d . . .
H16 H 0.2345 -0.2877 0.5649 0.071 Uiso 1 1 calc R . .
C17 C 0.3185(4) -0.3030(4) 0.4972(3) 0.0566(16) Uani 1 1 d . . .
H17 H 0.3193 -0.3465 0.4921 0.068 Uiso 1 1 calc R . .
C18 C 0.3681(4) -0.2747(3) 0.4611(3) 0.0509(14) Uani 1 1 d . . .
H18 H 0.4029 -0.2990 0.4317 0.061 Uiso 1 1 calc R . .
C19 C 0.3661(3) -0.2103(3) 0.4686(2) 0.0415(12) Uani 1 1 d . . .
H19 H 0.3999 -0.1910 0.4442 0.050 Uiso 1 1 calc R . .
C20 C 0.0881(3) 0.0706(3) 0.8453(2) 0.0387(12) Uani 1 1 d . . .
C21 C 0.1183(3) 0.0160(3) 0.8139(2) 0.0370(11) Uani 1 1 d . . .
H21 H 0.0855 0.0103 0.7895 0.044 Uiso 1 1 calc R . .
C22 C 0.1980(3) -0.0307(3) 0.8188(2) 0.0337(11) Uani 1 1 d . . .
C23 C 0.2468(3) -0.0207(3) 0.8567(2) 0.0368(11) Uani 1 1 d . . .
C24 C 0.2157(3) 0.0344(3) 0.8868(2) 0.0379(12) Uani 1 1 d . . .
H24 H 0.2485 0.0406 0.9108 0.045 Uiso 1 1 calc R . .
C25 C 0.1341(3) 0.0828(3) 0.8822(2) 0.0356(11) Uani 1 1 d . . .
C26 C 0.0960(3) 0.1390(3) 0.9134(2) 0.0344(11) Uani 1 1 d . . .
C27 C 0.0151(3) 0.1820(3) 0.9082(2) 0.0349(11) Uani 1 1 d . . .
C28 C -0.0284(3) 0.2404(3) 0.9380(2) 0.0356(11) Uani 1 1 d . . .
H28 H -0.0020 0.2529 0.9626 0.043 Uiso 1 1 calc R . .
C29 C -0.1082(3) 0.2786(3) 0.9312(2) 0.0358(11) Uani 1 1 d . . .
C30 C -0.1499(3) 0.2621(3) 0.8933(2) 0.0409(12) Uani 1 1 d . . .
C31 C -0.1082(3) 0.2056(3) 0.8623(2) 0.0412(12) Uani 1 1 d . . .
H31 H -0.1345 0.1941 0.8367 0.049 Uiso 1 1 calc R . .
C32 C -0.0276(3) 0.1673(3) 0.8704(2) 0.0376(11) Uani 1 1 d . . .
C33 C 0.1424(3) 0.1504(3) 0.9551(2) 0.0384(12) Uani 1 1 d . . .
C34 C 0.1407(4) 0.1206(3) 1.0173(3) 0.0475(14) Uani 1 1 d . . .
H34 H 0.1100 0.0942 1.0329 0.057 Uiso 1 1 calc R . .
C35 C 0.1849(4) 0.1297(4) 1.0570(3) 0.0619(17) Uani 1 1 d . . .
H35 H 0.1840 0.1098 1.0996 0.074 Uiso 1 1 calc R . .
C36 C 0.2292(4) 0.1677(4) 1.0337(3) 0.0668(18) Uani 1 1 d . . .
H36 H 0.2598 0.1726 1.0607 0.080 Uiso 1 1 calc R . .
C37 C 0.2308(5) 0.1992(4) 0.9717(4) 0.073(2) Uani 1 1 d . . .
H37 H 0.2614 0.2257 0.9566 0.088 Uiso 1 1 calc R . .
C38 C 0.1856(4) 0.1908(4) 0.9312(3) 0.0566(16) Uani 1 1 d . . .
H38 H 0.1848 0.2124 0.8888 0.068 Uiso 1 1 calc R . .
C39 C -0.2905(3) 0.5350(3) 0.7041(2) 0.0383(12) Uani 1 1 d . . .
C40 C -0.2340(3) 0.4961(3) 0.7473(2) 0.0440(13) Uani 1 1 d . . .
H40 H -0.1811 0.4894 0.7382 0.053 Uiso 1 1 calc R . .
C41 C -0.2566(3) 0.4666(3) 0.8056(3) 0.0453(13) Uani 1 1 d . . .
C42 C -0.3376(3) 0.4781(3) 0.8182(3) 0.0430(13) Uani 1 1 d . . .
C43 C -0.3933(3) 0.5175(3) 0.7748(2) 0.0405(12) Uani 1 1 d . . .
H43 H -0.4463 0.5247 0.7840 0.049 Uiso 1 1 calc R . .
C44 C -0.3710(3) 0.5482(3) 0.7146(2) 0.0383(12) Uani 1 1 d . . .
C45 C -0.4231(3) 0.5891(3) 0.6672(2) 0.0347(11) Uani 1 1 d . . .
C46 C -0.3956(3) 0.6136(3) 0.6089(2) 0.0317(10) Uani 1 1 d . . .
C47 C -0.4438(3) 0.6494(3) 0.5563(2) 0.0304(10) Uani 1 1 d . . .
H47 H -0.4987 0.6622 0.5598 0.037 Uiso 1 1 calc R . .
C48 C -0.4088(3) 0.6648(3) 0.5007(2) 0.0309(10) Uani 1 1 d . . .
C49 C -0.3269(3) 0.6488(3) 0.4943(2) 0.0313(10) Uani 1 1 d . . .
C50 C -0.2803(3) 0.6170(3) 0.5460(2) 0.0320(10) Uani 1 1 d . . .
H50 H -0.2265 0.6086 0.5433 0.038 Uiso 1 1 calc R . .
C51 C -0.3151(3) 0.5984(3) 0.6011(2) 0.0308(10) Uani 1 1 d . . .
C52 C -0.5088(3) 0.6034(3) 0.6778(2) 0.0355(11) Uani 1 1 d . . .
C53 C -0.5346(4) 0.5581(4) 0.6631(3) 0.0579(16) Uani 1 1 d . . .
H53 H -0.4987 0.5185 0.6462 0.069 Uiso 1 1 calc R . .
C54 C -0.6139(4) 0.5701(4) 0.6729(3) 0.0612(17) Uani 1 1 d . . .
H54 H -0.6319 0.5389 0.6627 0.073 Uiso 1 1 calc R . .
C55 C -0.6658(4) 0.6281(3) 0.6978(3) 0.0495(14) Uani 1 1 d . . .
H55 H -0.7194 0.6367 0.7051 0.059 Uiso 1 1 calc R . .
C56 C -0.6391(4) 0.6726(4) 0.7117(3) 0.0587(16) Uani 1 1 d . . .
H56 H -0.6752 0.7127 0.7279 0.070 Uiso 1 1 calc R . .
C57 C -0.5604(4) 0.6611(3) 0.7027(3) 0.0498(14) Uani 1 1 d . . .
H57 H -0.5427 0.6922 0.7135 0.060 Uiso 1 1 calc R . .
C58 C -0.1722(3) 0.4449(3) 0.3327(2) 0.0325(11) Uani 1 1 d . . .
C59 C -0.2398(3) 0.4721(3) 0.3681(2) 0.0329(11) Uani 1 1 d . . .
H59 H -0.2579 0.4407 0.3969 0.039 Uiso 1 1 calc R . .
C60 C -0.2803(3) 0.5472(3) 0.3600(2) 0.0331(11) Uani 1 1 d . . .
C61 C -0.2496(3) 0.5933(3) 0.3163(2) 0.0341(11) Uani 1 1 d . . .
C62 C -0.1838(3) 0.5643(3) 0.2819(2) 0.0337(11) Uani 1 1 d . . .
H62 H -0.1655 0.5954 0.2529 0.040 Uiso 1 1 calc R . .
C63 C -0.1422(3) 0.4886(3) 0.2884(2) 0.0291(10) Uani 1 1 d . . .
C64 C -0.0733(3) 0.4538(3) 0.2543(2) 0.0290(10) Uani 1 1 d . . .
C65 C -0.0356(3) 0.3780(3) 0.2661(2) 0.0286(10) Uani 1 1 d . . .
C66 C 0.0331(3) 0.3374(3) 0.2343(2) 0.0298(10) Uani 1 1 d . . .
H66 H 0.0562 0.3621 0.2026 0.036 Uiso 1 1 calc R . .
C67 C 0.0660(3) 0.2642(3) 0.2489(2) 0.0291(10) Uani 1 1 d . . .
C68 C 0.0327(3) 0.2239(3) 0.2960(2) 0.0328(11) Uani 1 1 d . . .
C69 C -0.0382(3) 0.2624(3) 0.3262(2) 0.0345(11) Uani 1 1 d . . .
H69 H -0.0635 0.2376 0.3555 0.041 Uiso 1 1 calc R . .
C70 C -0.0693(3) 0.3373(3) 0.3114(2) 0.0306(10) Uani 1 1 d . . .
C71 C -0.0406(3) 0.4969(3) 0.2058(2) 0.0315(10) Uani 1 1 d . . .
C72 C 0.0378(3) 0.4852(3) 0.2075(2) 0.0345(11) Uani 1 1 d . . .
H72 H 0.0690 0.4519 0.2410 0.041 Uiso 1 1 calc R . .
C73 C 0.0706(3) 0.5221(3) 0.1605(2) 0.0424(12) Uani 1 1 d . . .
H73 H 0.1244 0.5127 0.1613 0.051 Uiso 1 1 calc R . .
C74 C 0.0233(3) 0.5737(3) 0.1115(3) 0.0479(14) Uani 1 1 d . . .
H74 H 0.0450 0.5992 0.0793 0.057 Uiso 1 1 calc R . .
C75 C -0.0551(3) 0.5865(3) 0.1109(3) 0.0472(14) Uani 1 1 d . . .
H75 H -0.0873 0.6219 0.0787 0.057 Uiso 1 1 calc R . .
C76 C -0.0875(3) 0.5478(3) 0.1575(2) 0.0406(12) Uani 1 1 d . . .
H76 H -0.1409 0.5561 0.1561 0.049 Uiso 1 1 calc R . .
O1 O 0.25985(19) 0.10783(19) 0.20531(15) 0.0361(8) Uani 1 1 d . . .
O2 O 0.1287(2) 0.08759(19) 0.20932(16) 0.0412(9) Uani 1 1 d . . .
O3 O 0.21176(19) 0.02132(18) 0.31093(15) 0.0340(8) Uani 1 1 d . . .
O4 O 0.21847(19) 0.13522(17) 0.32340(14) 0.0317(7) Uani 1 1 d . . .
O5 O 0.35467(19) -0.05538(18) 0.73442(14) 0.0336(7) Uani 1 1 d . . .
O6 O 0.3639(2) -0.18027(18) 0.73588(15) 0.0382(8) Uani 1 1 d . . .
O7 O 0.30599(19) 0.02747(17) 0.52494(14) 0.0306(7) Uani 1 1 d . . .
O8 O 0.4553(2) -0.1699(2) 0.82483(17) 0.0449(9) Uani 1 1 d . . .
O9 O 0.3397(2) -0.2144(2) 0.85602(17) 0.0482(10) Uani 1 1 d . . .
O10 O 0.32128(19) -0.0700(2) 0.85952(15) 0.0389(8) Uani 1 1 d . . .
O11 O 0.2329(2) -0.0844(2) 0.79310(15) 0.0401(8) Uani 1 1 d . . .
O12 O -0.15297(19) 0.3330(2) 0.95840(14) 0.0392(9) Uani 1 1 d . . .
O13 O -0.2246(2) 0.3026(2) 0.88880(16) 0.0484(10) Uani 1 1 d . . .
O14 O 0.0094(2) 0.1134(2) 0.84007(15) 0.0430(9) Uani 1 1 d . . .
O15 O -0.3174(2) 0.3538(2) 0.98501(16) 0.0482(10) Uani 1 1 d . . .
O16 O -0.2716(2) 0.4606(2) 0.96654(17) 0.0523(10) Uani 1 1 d . . .
O17 O -0.3511(2) 0.4449(2) 0.87450(15) 0.0450(10) Uani 1 1 d . . .
O18 O -0.2097(2) 0.4290(2) 0.85062(15) 0.0509(11) Uani 1 1 d . . .
O19 O -0.44693(19) 0.69328(19) 0.44768(14) 0.0363(8) Uani 1 1 d . . .
O20 O -0.30121(19) 0.66465(19) 0.43882(14) 0.0362(8) Uani 1 1 d . . .
O21 O -0.26538(19) 0.5620(2) 0.64872(14) 0.0384(8) Uani 1 1 d . . .
O22 O -0.4632(2) 0.7089(2) 0.32957(16) 0.0473(10) Uani 1 1 d . . .
O23 O -0.3893(2) 0.7832(2) 0.34924(16) 0.0435(9) Uani 1 1 d . . .
O24 O -0.2918(2) 0.66402(18) 0.31296(15) 0.0387(8) Uani 1 1 d . . .
O25 O -0.3441(2) 0.58050(19) 0.38903(15) 0.0388(8) Uani 1 1 d . . .
O26 O 0.13107(18) 0.22231(18) 0.22099(14) 0.0321(7) Uani 1 1 d . . .
O27 O 0.0692(2) 0.15436(18) 0.30574(16) 0.0365(8) Uani 1 1 d . . .
O28 O -0.13551(19) 0.37090(18) 0.34269(15) 0.0333(7) Uani 1 1 d . . .
Mo1 Mo 0.17683(2) 0.11549(2) 0.248721(17) 0.03107(10) Uani 1 1 d . . .
Mo2 Mo 0.35888(2) -0.14551(2) 0.810777(18) 0.03579(11) Uani 1 1 d . . .
Mo3 Mo -0.26546(2) 0.39369(3) 0.935068(18) 0.04216(12) Uani 1 1 d . . .
Mo4 Mo -0.38700(2) 0.69854(2) 0.368700(17) 0.03585(11) Uani 1 1 d . . .
N4 N 0.5108(5) 0.6801(5) -0.0103(4) 0.0309(17) Uani 0.536(4) 1 d P A 1
C401 C 0.6206(13) 0.6807(13) -0.0929(8) 0.052(5) Uani 0.536(4) 1 d P A 1
H40A H 0.5985 0.6657 -0.1211 0.062 Uiso 0.536(4) 1 calc PR A 1
H40B H 0.5984 0.7342 -0.1027 0.062 Uiso 0.536(4) 1 calc PR A 1
C410 C 0.4516(11) 0.5911(9) -0.1114(7) 0.042(4) Uani 0.536(4) 1 d P A 1
H41A H 0.4766 0.6066 -0.1502 0.051 Uiso 0.536(4) 1 calc PR A 1
H41B H 0.3958 0.6263 -0.1114 0.051 Uiso 0.536(4) 1 calc PR A 1
C400 C 0.5991(8) 0.6527(7) -0.0257(6) 0.038(3) Uani 0.536(4) 1 d P A 1
H40C H 0.6228 0.5992 -0.0168 0.046 Uiso 0.536(4) 1 calc PR A 1
H40D H 0.6233 0.6671 0.0015 0.046 Uiso 0.536(4) 1 calc PR A 1
C404 C 0.4999(6) 0.6388(6) 0.0536(4) 0.039(2) Uani 0.536(4) 1 d P A 1
H40E H 0.4439 0.6473 0.0597 0.047 Uiso 0.536(4) 1 calc PR A 1
H40F H 0.5314 0.5864 0.0559 0.047 Uiso 0.536(4) 1 calc PR A 1
C412 C 0.4771(6) 0.7625(6) -0.0137(5) 0.038(2) Uani 0.536(4) 1 d P A 1
H41C H 0.5092 0.7707 0.0120 0.045 Uiso 0.536(4) 1 calc PR A 1
H41D H 0.4829 0.7872 -0.0563 0.045 Uiso 0.536(4) 1 calc PR A 1
C403 C 0.7359(12) 0.6717(11) -0.1663(8) 0.075(5) Uani 0.536(4) 1 d P A 1
H40G H 0.7935 0.6506 -0.1698 0.112 Uiso 0.536(4) 1 calc PR A 1
H40H H 0.7150 0.7245 -0.1780 0.112 Uiso 0.536(4) 1 calc PR A 1
H40I H 0.7155 0.6545 -0.1933 0.112 Uiso 0.536(4) 1 calc PR A 1
C409 C 0.4919(6) 0.5928(6) -0.0585(5) 0.041(2) Uani 0.536(4) 1 d P A 1
H40L H 0.4771 0.5665 -0.0197 0.050 Uiso 0.536(4) 1 calc PR A 1
H40M H 0.5497 0.5689 -0.0643 0.050 Uiso 0.536(4) 1 calc PR A 1
C406 C 0.5187(7) 0.6082(6) 0.1655(5) 0.049(3) Uani 0.536(4) 1 d P A 1
H40N H 0.5549 0.5579 0.1633 0.059 Uiso 0.536(4) 1 calc PR A 1
H40O H 0.4647 0.6113 0.1724 0.059 Uiso 0.536(4) 1 calc PR A 1
C408 C 0.4668(6) 0.6696(5) -0.0562(4) 0.035(2) Uani 0.536(4) 1 d P A 1
H40P H 0.4099 0.6909 -0.0458 0.042 Uiso 0.536(4) 1 calc PR A 1
H40Q H 0.4745 0.6966 -0.0974 0.042 Uiso 0.536(4) 1 calc PR A 1
C405 C 0.5229(6) 0.6585(6) 0.1058(4) 0.039(2) Uani 0.536(4) 1 d P A 1
H40R H 0.5770 0.6551 0.0983 0.046 Uiso 0.536(4) 1 calc PR A 1
H40S H 0.4869 0.7090 0.1077 0.046 Uiso 0.536(4) 1 calc PR A 1
C402 C 0.7107(7) 0.6486(7) -0.1001(5) 0.056(3) Uani 0.536(4) 1 d P A 1
H40T H 0.7321 0.6653 -0.0728 0.067 Uiso 0.536(4) 1 calc PR A 1
H40U H 0.7325 0.5952 -0.0881 0.067 Uiso 0.536(4) 1 calc PR A 1
C413 C 0.392(2) 0.7970(17) 0.0064(14) 0.040(4) Uani 0.536(4) 1 d P A 1
H41E H 0.3575 0.8030 -0.0255 0.048 Uiso 0.536(4) 1 calc PR A 1
H41F H 0.3819 0.7661 0.0444 0.048 Uiso 0.536(4) 1 calc PR A 1
C407 C 0.5412(8) 0.6276(7) 0.2210(6) 0.060(3) Uani 0.536(4) 1 d P A 1
H40V H 0.5378 0.5939 0.2590 0.090 Uiso 0.536(4) 1 calc PR A 1
H40W H 0.5048 0.6771 0.2238 0.090 Uiso 0.536(4) 1 calc PR A 1
H40X H 0.5950 0.6237 0.2148 0.090 Uiso 0.536(4) 1 calc PR A 1
C411 C 0.4556(8) 0.5162(8) -0.1090(6) 0.068(4) Uani 0.536(4) 1 d P A 1
H41G H 0.4288 0.5188 -0.1442 0.101 Uiso 0.536(4) 1 calc PR A 1
H41H H 0.4299 0.5009 -0.0712 0.101 Uiso 0.536(4) 1 calc PR A 1
H41I H 0.5107 0.4812 -0.1101 0.101 Uiso 0.536(4) 1 calc PR A 1
C414 C 0.3760(8) 0.8693(8) 0.0172(7) 0.068(4) Uani 0.536(4) 1 d P A 1
H41J H 0.4127 0.8623 0.0480 0.082 Uiso 0.536(4) 1 calc PR A 1
H41K H 0.3865 0.8993 -0.0212 0.082 Uiso 0.536(4) 1 calc PR A 1
C415 C 0.2952(11) 0.9080(11) 0.0384(9) 0.106(6) Uani 0.536(4) 1 d P A 1
H41L H 0.2882 0.9547 0.0446 0.159 Uiso 0.536(4) 1 calc PR A 1
H41M H 0.2848 0.8792 0.0769 0.159 Uiso 0.536(4) 1 calc PR A 1
H41N H 0.2585 0.9162 0.0077 0.159 Uiso 0.536(4) 1 calc PR A 1
N5 N 0.5826(8) 0.6518(7) -0.0529(6) 0.044(3) Uani 0.464(4) 1 d P A 2
C512 C 0.5134(8) 0.7264(9) -0.0393(7) 0.052(3) Uani 0.464(4) 1 d P A 2
H51A H 0.5374 0.7566 -0.0315 0.062 Uiso 0.464(4) 1 calc PR A 2
H51B H 0.4811 0.7534 -0.0761 0.062 Uiso 0.464(4) 1 calc PR A 2
C503 C 0.8227(8) 0.5386(8) 0.0221(6) 0.055(3) Uani 0.464(4) 1 d P A 2
H50A H 0.8626 0.5090 0.0532 0.083 Uiso 0.464(4) 1 calc PR A 2
H50B H 0.8479 0.5534 -0.0162 0.083 Uiso 0.464(4) 1 calc PR A 2
H50C H 0.7962 0.5104 0.0155 0.083 Uiso 0.464(4) 1 calc PR A 2
C500 C 0.6433(8) 0.6160(8) -0.0033(6) 0.044(3) Uani 0.464(4) 1 d P A 2
H50D H 0.6780 0.5661 -0.0079 0.052 Uiso 0.464(4) 1 calc PR A 2
H50E H 0.6158 0.6124 0.0369 0.052 Uiso 0.464(4) 1 calc PR A 2
C502 C 0.7615(8) 0.6068(7) 0.0439(6) 0.052(3) Uani 0.464(4) 1 d P A 2
H50F H 0.7887 0.6346 0.0513 0.063 Uiso 0.464(4) 1 calc PR A 2
H50G H 0.7369 0.5916 0.0831 0.063 Uiso 0.464(4) 1 calc PR A 2
C501 C 0.6960(8) 0.6565(8) -0.0037(6) 0.055(3) Uani 0.464(4) 1 d P A 2
H50H H 0.7198 0.6655 -0.0448 0.067 Uiso 0.464(4) 1 calc PR A 2
H50I H 0.6639 0.7036 0.0076 0.067 Uiso 0.464(4) 1 calc PR A 2
C506 C 0.7201(8) 0.6462(8) -0.1974(6) 0.051(3) Uani 0.464(4) 1 d P A 2
H50J H 0.7582 0.6063 -0.2162 0.061 Uiso 0.464(4) 1 calc PR A 2
H50K H 0.6771 0.6773 -0.2264 0.061 Uiso 0.464(4) 1 calc PR A 2
C505 C 0.6847(8) 0.6129(7) -0.1367(6) 0.051(3) Uani 0.464(4) 1 d P A 2
H50L H 0.6669 0.5785 -0.1447 0.062 Uiso 0.464(4) 1 calc PR A 2
H50M H 0.7252 0.5867 -0.1051 0.062 Uiso 0.464(4) 1 calc PR A 2
C508 C 0.5514(8) 0.5963(7) -0.0546(6) 0.047(3) Uani 0.464(4) 1 d P A 2
H50N H 0.5960 0.5524 -0.0639 0.056 Uiso 0.464(4) 1 calc PR A 2
H50O H 0.5299 0.5823 -0.0136 0.056 Uiso 0.464(4) 1 calc PR A 2
C509 C 0.4880(8) 0.6235(8) -0.1013(6) 0.047(3) Uani 0.464(4) 1 d P A 2
H50P H 0.5104 0.6297 -0.1433 0.057 Uiso 0.464(4) 1 calc PR A 2
H50Q H 0.4455 0.6706 -0.0962 0.057 Uiso 0.464(4) 1 calc PR A 2
C511 C 0.3914(9) 0.5872(9) -0.1309(7) 0.062(4) Uani 0.464(4) 1 d P A 2
H51C H 0.3721 0.5496 -0.1225 0.093 Uiso 0.464(4) 1 calc PR A 2
H51D H 0.4109 0.5939 -0.1733 0.093 Uiso 0.464(4) 1 calc PR A 2
H51E H 0.3485 0.6328 -0.1245 0.093 Uiso 0.464(4) 1 calc PR A 2
C504 C 0.6155(15) 0.6750(14) -0.1149(9) 0.043(4) Uani 0.464(4) 1 d P A 2
H50R H 0.6326 0.7125 -0.1132 0.052 Uiso 0.464(4) 1 calc PR A 2
H50S H 0.5732 0.6971 -0.1450 0.052 Uiso 0.464(4) 1 calc PR A 2
C510 C 0.4557(12) 0.5653(11) -0.0895(8) 0.041(4) Uani 0.464(4) 1 d P A 2
H51F H 0.4987 0.5189 -0.0956 0.050 Uiso 0.464(4) 1 calc PR A 2
H51G H 0.4362 0.5578 -0.0467 0.050 Uiso 0.464(4) 1 calc PR A 2
C507 C 0.7610(13) 0.6904(13) -0.1883(10) 0.076(6) Uani 0.464(4) 1 d P A 2
H50T H 0.7812 0.7091 -0.2277 0.115 Uiso 0.464(4) 1 calc PR A 2
H50U H 0.8047 0.6598 -0.1605 0.115 Uiso 0.464(4) 1 calc PR A 2
H50V H 0.7235 0.7310 -0.1707 0.115 Uiso 0.464(4) 1 calc PR A 2
C513 C 0.4608(9) 0.7151(9) 0.0141(7) 0.059(4) Uani 0.464(4) 1 d P A 2
H51H H 0.4920 0.6885 0.0515 0.071 Uiso 0.464(4) 1 calc PR A 2
H51I H 0.4347 0.6865 0.0066 0.071 Uiso 0.464(4) 1 calc PR A 2
C514 C 0.400(3) 0.788(3) 0.0222(18) 0.080(14) Uani 0.464(4) 1 d P A 2
H51J H 0.4283 0.8173 0.0252 0.096 Uiso 0.464(4) 1 calc PR A 2
H51K H 0.3688 0.8127 -0.0151 0.096 Uiso 0.464(4) 1 calc PR A 2
C515 C 0.3471(11) 0.7892(10) 0.0743(8) 0.081(5) Uani 0.464(4) 1 d P A 2
H51L H 0.3105 0.8393 0.0750 0.121 Uiso 0.464(4) 1 calc PR A 2
H51M H 0.3772 0.7668 0.1119 0.121 Uiso 0.464(4) 1 calc PR A 2
H51N H 0.3174 0.7622 0.0714 0.121 Uiso 0.464(4) 1 calc PR A 2
C100 C 0.0301(3) 0.1702(3) 0.5042(2) 0.0405(12) Uani 1 1 d . B 2
C101 C -0.0429(5) 0.1870(4) 0.4807(3) 0.067(2) Uani 1 1 d . B 2
H101 H -0.0862 0.2326 0.4804 0.081 Uiso 1 1 calc R B 2
C102 C -0.0497(5) 0.1338(4) 0.4576(4) 0.085(3) Uani 1 1 d . B 2
H102 H -0.0984 0.1433 0.4422 0.102 Uiso 1 1 calc R B 2
C103 C 0.0142(5) 0.0681(4) 0.4575(3) 0.0635(19) Uani 1 1 d . B 2
H103 H 0.0100 0.0339 0.4396 0.076 Uiso 1 1 calc R B 2
C104 C 0.0847(4) 0.0515(4) 0.4834(3) 0.0591(17) Uani 1 1 d . B 2
H104 H 0.1275 0.0054 0.4847 0.071 Uiso 1 1 calc R B 2
C105 C 0.0923(4) 0.1024(3) 0.5071(3) 0.0535(16) Uani 1 1 d . B 2
H105 H 0.1399 0.0908 0.5254 0.064 Uiso 1 1 calc R B 2
C106 C 0.0721(3) 0.2910(3) 0.4576(2) 0.0339(11) Uani 1 1 d . B 2
C107 C 0.1144(3) 0.2564(3) 0.4117(2) 0.0348(11) Uani 1 1 d . B 2
H107 H 0.1209 0.2088 0.4130 0.042 Uiso 1 1 calc R B 2
C108 C 0.1475(3) 0.2916(3) 0.3633(2) 0.0388(12) Uani 1 1 d . B 2
H108 H 0.1786 0.2672 0.3327 0.047 Uiso 1 1 calc R B 2
C109 C 0.1349(3) 0.3624(3) 0.3600(2) 0.0436(13) Uani 1 1 d . B 2
H109 H 0.1568 0.3866 0.3269 0.052 Uiso 1 1 calc R B 2
C110 C 0.0891(3) 0.3986(3) 0.4062(2) 0.0456(13) Uani 1 1 d . B 2
H110 H 0.0801 0.4471 0.4039 0.055 Uiso 1 1 calc R B 2
C111 C 0.0576(3) 0.3629(3) 0.4546(2) 0.0414(12) Uani 1 1 d . B 2
H111 H 0.0264 0.3869 0.4855 0.050 Uiso 1 1 calc R B 2
C112 C 0.1198(3) 0.2000(3) 0.5783(2) 0.0377(12) Uani 1 1 d . B 2
C113 C 0.1768(3) 0.2270(3) 0.5726(3) 0.0460(13) Uani 1 1 d . B 2
H113 H 0.1796 0.2613 0.5369 0.055 Uiso 1 1 calc R B 2
C114 C 0.2293(4) 0.2030(3) 0.6197(3) 0.0530(15) Uani 1 1 d . B 2
H114 H 0.2678 0.2212 0.6164 0.064 Uiso 1 1 calc R B 2
C115 C 0.2249(4) 0.1520(4) 0.6720(3) 0.0643(19) Uani 1 1 d . B 2
H115 H 0.2600 0.1361 0.7044 0.077 Uiso 1 1 calc R B 2
C116 C 0.1690(4) 0.1246(4) 0.6765(3) 0.0615(18) Uani 1 1 d . B 2
H116 H 0.1667 0.0897 0.7119 0.074 Uiso 1 1 calc R B 2
C117 C 0.1164(3) 0.1476(3) 0.6297(2) 0.0459(14) Uani 1 1 d . B 2
H117 H 0.0791 0.1281 0.6326 0.055 Uiso 1 1 calc R B 2
C118 C -0.1856(3) 0.3654(4) 0.5969(3) 0.0537(16) Uani 1 1 d . B 2
C119 C -0.2046(3) 0.4127(3) 0.5390(2) 0.0369(11) Uani 1 1 d . B 2
H119 H -0.1646 0.4118 0.5086 0.044 Uiso 1 1 calc R B 2
C120 C -0.2832(3) 0.4612(3) 0.5268(2) 0.0406(12) Uani 1 1 d . B 2
H120 H -0.2963 0.4937 0.4881 0.049 Uiso 1 1 calc R B 2
C121 C -0.3420(3) 0.4621(3) 0.5706(2) 0.0448(13) Uani 1 1 d . B 2
H121 H -0.3952 0.4942 0.5612 0.054 Uiso 1 1 calc R B 2
C122 C -0.3239(4) 0.4168(5) 0.6275(3) 0.085(3) Uani 1 1 d . B 2
H122 H -0.3640 0.4179 0.6578 0.102 Uiso 1 1 calc R B 2
C123 C -0.2445(4) 0.3687(5) 0.6401(3) 0.096(3) Uani 1 1 d . B 2
H123 H -0.2316 0.3378 0.6795 0.115 Uiso 1 1 calc R B 2
C124 C -0.0632(3) 0.1691(3) 0.7000(2) 0.0392(12) Uani 1 1 d . B 2
H124 H -0.0320 0.1800 0.7216 0.047 Uiso 1 1 calc R B 2
C125 C -0.0995(3) 0.2167(3) 0.6461(2) 0.0469(14) Uani 1 1 d . B 2
C126 C -0.1449(5) 0.2001(5) 0.6154(3) 0.092(3) Uani 1 1 d . B 2
H126 H -0.1697 0.2323 0.5789 0.110 Uiso 1 1 calc R B 2
C127 C -0.1548(6) 0.1376(6) 0.6372(4) 0.121(5) Uani 1 1 d . B 2
H127 H -0.1873 0.1279 0.6158 0.146 Uiso 1 1 calc R B 2
C128 C -0.1186(5) 0.0880(5) 0.6898(3) 0.078(2) Uani 1 1 d . B 2
H128 H -0.1243 0.0440 0.7038 0.094 Uiso 1 1 calc R B 2
C129 C -0.0734(3) 0.1057(3) 0.7215(3) 0.0484(14) Uani 1 1 d . B 2
H129 H -0.0492 0.0737 0.7583 0.058 Uiso 1 1 calc R B 2
C130 C -0.0468(3) 0.3195(3) 0.6682(2) 0.0392(12) Uani 1 1 d . B 2
C131 C -0.0779(3) 0.3183(3) 0.7284(2) 0.0438(13) Uani 1 1 d . B 2
H131 H -0.1222 0.3078 0.7405 0.053 Uiso 1 1 calc R B 2
C132 C -0.0419(3) 0.3329(3) 0.7700(2) 0.0474(14) Uani 1 1 d . B 2
H132 H -0.0630 0.3335 0.8104 0.057 Uiso 1 1 calc R B 2
C133 C 0.0236(4) 0.3465(3) 0.7535(3) 0.0509(15) Uani 1 1 d . B 2
H133 H 0.0490 0.3540 0.7826 0.061 Uiso 1 1 calc R B 2
C134 C 0.0522(4) 0.3490(3) 0.6930(3) 0.0510(15) Uani 1 1 d . B 2
H134 H 0.0963 0.3599 0.6811 0.061 Uiso 1 1 calc R B 2
C135 C 0.0177(3) 0.3361(3) 0.6506(2) 0.0413(12) Uani 1 1 d . B 2
H135 H 0.0376 0.3384 0.6097 0.050 Uiso 1 1 calc R B 2
N1 N -0.0388(2) 0.2974(2) 0.54942(19) 0.0388(10) Uani 1 1 d . B 2
P1 P 0.04064(8) 0.24189(7) 0.52524(6) 0.0356(3) Uani 1 1 d . B 2
P2 P -0.08780(8) 0.29847(8) 0.61268(6) 0.0409(3) Uani 1 1 d . B 2
C200 C 0.9311(3) 0.1819(3) 0.1895(3) 0.0472(14) Uani 1 1 d . C 2
H20A H 0.9659 0.1958 0.2069 0.057 Uiso 1 1 calc R C 2
H20B H 0.9649 0.1390 0.1726 0.057 Uiso 1 1 calc R C 2
C201 C 0.8785(4) 0.1610(3) 0.2410(3) 0.0490(14) Uani 1 1 d . C 2
H20C H 0.8389 0.1524 0.2240 0.059 Uiso 1 1 calc R C 2
H20D H 0.8507 0.2003 0.2632 0.059 Uiso 1 1 calc R C 2
C202 C 0.9333(4) 0.0905(3) 0.2848(3) 0.0505(14) Uani 1 1 d . C 2
H20E H 0.9649 0.0533 0.2612 0.061 Uiso 1 1 calc R C 2
H20F H 0.9699 0.1008 0.3040 0.061 Uiso 1 1 calc R C 2
C203 C 0.8845(4) 0.0614(4) 0.3351(3) 0.0629(18) Uani 1 1 d . C 2
H20G H 0.9199 0.0173 0.3621 0.094 Uiso 1 1 calc R C 2
H20H H 0.8488 0.0506 0.3162 0.094 Uiso 1 1 calc R C 2
H20I H 0.8538 0.0980 0.3589 0.094 Uiso 1 1 calc R C 2
C204 C 0.8285(8) 0.2403(8) 0.1060(6) 0.034(3) Uani 0.553(11) 1 d P C 2
H20J H 0.8076 0.2833 0.0720 0.041 Uiso 0.553(11) 1 calc PR C 2
H20K H 0.7844 0.2383 0.1340 0.041 Uiso 0.553(11) 1 calc PR C 2
C205 C 0.8701(8) 0.1705(8) 0.0809(6) 0.034(3) Uani 0.553(11) 1 d P C 2
H20L H 0.8899 0.1276 0.1151 0.041 Uiso 0.553(11) 1 calc PR C 2
H20M H 0.9153 0.1720 0.0540 0.041 Uiso 0.553(11) 1 calc PR C 2
C206 C 0.8099(8) 0.1654(8) 0.0443(5) 0.043(3) Uani 0.553(11) 1 d P C 2
H20N H 0.7858 0.2106 0.0129 0.052 Uiso 0.553(11) 1 calc PR C 2
H20O H 0.7676 0.1585 0.0721 0.052 Uiso 0.553(11) 1 calc PR C 2
C207 C 0.8547(10) 0.0993(9) 0.0131(7) 0.060(4) Uani 0.553(11) 1 d P C 2
H20P H 0.8177 0.0952 -0.0102 0.090 Uiso 0.553(11) 1 calc PR C 2
H20Q H 0.8781 0.0548 0.0445 0.090 Uiso 0.553(11) 1 calc PR C 2
H20R H 0.8963 0.1068 -0.0144 0.090 Uiso 0.553(11) 1 calc PR C 2
C607 C 0.9053(12) 0.0559(11) 0.0158(8) 0.070(5) Uani 0.447(11) 1 d P C 1
H60A H 0.8783 0.0438 -0.0105 0.105 Uiso 0.447(11) 1 calc PR C 1
H60B H 0.9279 0.0147 0.0502 0.105 Uiso 0.447(11) 1 calc PR C 1
H60C H 0.9473 0.0670 -0.0077 0.105 Uiso 0.447(11) 1 calc PR C 1
C604 C 0.8435(10) 0.2040(11) 0.1040(7) 0.035(3) Uani 0.447(11) 1 d P C 1
H60D H 0.8052 0.1926 0.1338 0.042 Uiso 0.447(11) 1 calc PR C 1
H60E H 0.8134 0.2404 0.0686 0.042 Uiso 0.447(11) 1 calc PR C 1
C606 C 0.8460(11) 0.1223(11) 0.0402(8) 0.051(4) Uani 0.447(11) 1 d P C 1
H60F H 0.8033 0.1122 0.0647 0.061 Uiso 0.447(11) 1 calc PR C 1
H60G H 0.8228 0.1649 0.0064 0.061 Uiso 0.447(11) 1 calc PR C 1
C605 C 0.8989(11) 0.1346(11) 0.0817(8) 0.048(4) Uani 0.447(11) 1 d P C 1
H60H H 0.9194 0.0929 0.1168 0.058 Uiso 0.447(11) 1 calc PR C 1
H60I H 0.9439 0.1408 0.0576 0.058 Uiso 0.447(11) 1 calc PR C 1
C208 C 0.9458(3) 0.2581(3) 0.0902(3) 0.0448(13) Uani 1 1 d . C .
H20S H 0.9176 0.2918 0.0530 0.054 Uiso 1 1 calc R . .
H20T H 0.9822 0.2120 0.0788 0.054 Uiso 1 1 calc R . .
C209 C 0.9944(3) 0.2899(3) 0.1111(3) 0.0461(13) Uani 1 1 d . . .
H20U H 1.0356 0.2517 0.1392 0.055 Uiso 1 1 calc R . .
H20V H 0.9602 0.3284 0.1328 0.055 Uiso 1 1 calc R . .
C210 C 1.0326(4) 0.3215(4) 0.0530(3) 0.0588(16) Uani 1 1 d . . .
H21A H 1.0639 0.2830 0.0305 0.071 Uiso 1 1 calc R . .
H21B H 0.9907 0.3605 0.0260 0.071 Uiso 1 1 calc R . .
C211 C 1.0863(5) 0.3519(5) 0.0696(4) 0.082(2) Uani 1 1 d . . .
H21C H 1.1094 0.3713 0.0322 0.123 Uiso 1 1 calc R . .
H21D H 1.1282 0.3131 0.0958 0.123 Uiso 1 1 calc R . .
H21E H 1.0551 0.3905 0.0913 0.123 Uiso 1 1 calc R . .
C215 C 0.7876(12) 0.4457(11) 0.1799(9) 0.055(5) Uani 0.447(11) 1 d P C 1
H21F H 0.7526 0.4854 0.1994 0.082 Uiso 0.447(11) 1 calc PR C 1
H21G H 0.8246 0.4604 0.1520 0.082 Uiso 0.447(11) 1 calc PR C 1
H21H H 0.8168 0.4031 0.2113 0.082 Uiso 0.447(11) 1 calc PR C 1
C214 C 0.7374(8) 0.4268(7) 0.1431(6) 0.046(4) Uani 0.447(11) 1 d P C 1
H21I H 0.6994 0.4132 0.1715 0.055 Uiso 0.447(11) 1 calc PR C 1
H21J H 0.7072 0.4704 0.1122 0.055 Uiso 0.447(11) 1 calc PR C 1
C213 C 0.7877(8) 0.3652(8) 0.1112(6) 0.042(3) Uani 0.447(11) 1 d P C 1
H21K H 0.8284 0.3768 0.0846 0.050 Uiso 0.447(11) 1 calc PR C 1
H21L H 0.7544 0.3586 0.0854 0.050 Uiso 0.447(11) 1 calc PR C 1
C212 C 0.8281(8) 0.2936(8) 0.1613(6) 0.032(3) Uani 0.447(11) 1 d P C 1
H21M H 0.8486 0.3043 0.1936 0.039 Uiso 0.447(11) 1 calc PR C 1
H21N H 0.7886 0.2753 0.1804 0.039 Uiso 0.447(11) 1 calc PR C 1
C614 C 0.7718(9) 0.4549(8) 0.1511(6) 0.048(3) Uani 0.553(11) 1 d P C 2
H61A H 0.7289 0.4496 0.1790 0.057 Uiso 0.553(11) 1 calc PR C 2
H61B H 0.8124 0.4523 0.1760 0.057 Uiso 0.553(11) 1 calc PR C 2
C615 C 0.7397(7) 0.5276(6) 0.1066(5) 0.055(3) Uani 0.553(11) 1 d P C 2
H61C H 0.7171 0.5662 0.1292 0.083 Uiso 0.553(11) 1 calc PR C 2
H61D H 0.6989 0.5305 0.0824 0.083 Uiso 0.553(11) 1 calc PR C 2
H61E H 0.7824 0.5332 0.0794 0.083 Uiso 0.553(11) 1 calc PR C 2
C613 C 0.8082(7) 0.3921(6) 0.1171(5) 0.042(3) Uani 0.553(11) 1 d P C 2
H61F H 0.7681 0.3942 0.0919 0.051 Uiso 0.553(11) 1 calc PR C 2
H61G H 0.8521 0.3962 0.0898 0.051 Uiso 0.553(11) 1 calc PR C 2
C612 C 0.8385(7) 0.3200(7) 0.1649(5) 0.036(3) Uani 0.553(11) 1 d P C 2
H61H H 0.7932 0.3167 0.1906 0.043 Uiso 0.553(11) 1 calc PR C 2
H61I H 0.8748 0.3213 0.1917 0.043 Uiso 0.553(11) 1 calc PR C 2
N2 N 0.8857(3) 0.2439(3) 0.1375(2) 0.0615(16) Uani 1 1 d . . .
C300 C 0.4740(3) 0.0460(3) 0.6711(2) 0.0362(11) Uani 1 1 d . . .
H30A H 0.4386 0.0924 0.6824 0.043 Uiso 1 1 calc R . .
H30B H 0.4419 0.0201 0.6698 0.043 Uiso 1 1 calc R . .
C301 C 0.5097(3) 0.0621(3) 0.6069(3) 0.0474(14) Uani 1 1 d . . .
H30C H 0.5363 0.0935 0.6060 0.057 Uiso 1 1 calc R . .
H30D H 0.5493 0.0164 0.5966 0.057 Uiso 1 1 calc R . .
C302 C 0.4444(3) 0.0999(3) 0.5600(3) 0.0453(13) Uani 1 1 d . . .
H30E H 0.4031 0.1433 0.5727 0.054 Uiso 1 1 calc R . .
H30F H 0.4203 0.0669 0.5597 0.054 Uiso 1 1 calc R . .
C303 C 0.4738(4) 0.1227(4) 0.4950(3) 0.0647(18) Uani 1 1 d . . .
H30G H 0.4297 0.1465 0.4672 0.097 Uiso 1 1 calc R . .
H30H H 0.5139 0.0799 0.4817 0.097 Uiso 1 1 calc R . .
H30I H 0.4966 0.1564 0.4947 0.097 Uiso 1 1 calc R . .
C304 C 0.5903(3) -0.0723(3) 0.7057(2) 0.0374(11) Uani 1 1 d . . .
H30J H 0.6202 -0.0638 0.6675 0.045 Uiso 1 1 calc R . .
H30K H 0.6286 -0.1002 0.7387 0.045 Uiso 1 1 calc R . .
C305 C 0.5509(3) -0.1177(3) 0.6982(3) 0.0428(13) Uani 1 1 d . . .
H30L H 0.5127 -0.0915 0.6649 0.051 Uiso 1 1 calc R . .
H30M H 0.5223 -0.1290 0.7364 0.051 Uiso 1 1 calc R . .
C306 C 0.6163(4) -0.1887(3) 0.6827(3) 0.0525(15) Uani 1 1 d . . .
H30N H 0.6564 -0.2125 0.7147 0.063 Uiso 1 1 calc R . .
H30O H 0.6424 -0.1770 0.6433 0.063 Uiso 1 1 calc R . .
C307 C 0.5810(5) -0.2418(4) 0.6786(4) 0.075(2) Uani 1 1 d . . .
H30P H 0.6231 -0.2860 0.6688 0.113 Uiso 1 1 calc R . .
H30Q H 0.5419 -0.2186 0.6465 0.113 Uiso 1 1 calc R . .
H30R H 0.5558 -0.2540 0.7178 0.113 Uiso 1 1 calc R . .
C308 C 0.5879(3) 0.0368(3) 0.7244(2) 0.0381(12) Uani 1 1 d . . .
H30S H 0.6136 0.0451 0.6840 0.046 Uiso 1 1 calc R . .
H30T H 0.6298 0.0031 0.7538 0.046 Uiso 1 1 calc R . .
C309 C 0.5450(3) 0.1093(3) 0.7444(3) 0.0474(14) Uani 1 1 d . . .
H30U H 0.5194 0.1022 0.7850 0.057 Uiso 1 1 calc R . .
H30V H 0.5041 0.1445 0.7148 0.057 Uiso 1 1 calc R . .
C310 C 0.6080(4) 0.1383(4) 0.7471(3) 0.0682(19) Uani 1 1 d . . .
H31A H 0.6366 0.1402 0.7073 0.082 Uiso 1 1 calc R . .
H31B H 0.5803 0.1883 0.7533 0.082 Uiso 1 1 calc R . .
C311 C 0.6657(5) 0.0940(5) 0.7960(4) 0.094(3) Uani 1 1 d . . .
H31C H 0.7027 0.1152 0.7949 0.141 Uiso 1 1 calc R . .
H31D H 0.6945 0.0446 0.7896 0.141 Uiso 1 1 calc R . .
H31E H 0.6381 0.0928 0.8357 0.141 Uiso 1 1 calc R . .
C312 C 0.4887(3) -0.0088(3) 0.7801(2) 0.0416(12) Uani 1 1 d . . .
H31F H 0.4559 -0.0329 0.7754 0.050 Uiso 1 1 calc R . .
H31G H 0.4529 0.0395 0.7876 0.050 Uiso 1 1 calc R . .
C313 C 0.5402(4) -0.0532(4) 0.8359(3) 0.0532(15) Uani 1 1 d . E .
H31H H 0.5701 -0.1041 0.8324 0.064 Uiso 1 1 calc R . .
H31I H 0.5782 -0.0336 0.8384 0.064 Uiso 1 1 calc R . .
C314 C 0.4870(5) -0.0492(5) 0.8928(4) 0.076(2) Uani 1 1 d . . .
H31M H 0.4531 -0.0737 0.8924 0.091 Uiso 1 1 calc R D 1
H31N H 0.4528 0.0020 0.8937 0.091 Uiso 1 1 calc R D 1
C315 C 0.5387(7) -0.0864(6) 0.9500(5) 0.072(4) Uani 0.666(14) 1 d P E 1
H31J H 0.5049 -0.0840 0.9869 0.108 Uiso 0.666(14) 1 calc PR E 1
H31K H 0.5718 -0.0616 0.9503 0.108 Uiso 0.666(14) 1 calc PR E 1
H31L H 0.5722 -0.1371 0.9490 0.108 Uiso 0.666(14) 1 calc PR E 1
C715 C 0.4460(17) 0.0104(16) 0.9079(13) 0.096(10) Uani 0.334(14) 1 d P E 2
H71A H 0.4157 0.0026 0.9454 0.145 Uiso 0.334(14) 1 calc PR E 2
H71B H 0.4099 0.0438 0.8751 0.145 Uiso 0.334(14) 1 calc PR E 2
H71C H 0.4805 0.0312 0.9148 0.145 Uiso 0.334(14) 1 calc PR E 2
N3 N 0.5352(2) 0.0008(2) 0.72029(19) 0.0357(9) Uani 1 1 d . . .
C1M C 0.1314(6) 0.9666(5) 0.1318(4) 0.082(3) Uani 0.90 1 d P . .
H1M1 H 0.1586 0.9860 0.0973 0.124 Uiso 0.90 1 calc PR . .
H1M2 H 0.1107 0.9374 0.1188 0.124 Uiso 0.90 1 calc PR . .
H1M3 H 0.1683 0.9363 0.1649 0.124 Uiso 0.90 1 calc PR . .
O1M O 0.0700(3) 1.0231(3) 0.1524(2) 0.0687(14) Uani 0.90 1 d P . .
C2M C 0.8931(4) 0.5346(4) 0.4449(3) 0.0602(17) Uani 1 1 d . . .
H2M1 H 0.9482 0.5136 0.4562 0.090 Uiso 1 1 calc R . .
H2M2 H 0.8898 0.5216 0.4072 0.090 Uiso 1 1 calc R . .
H2M3 H 0.8634 0.5157 0.4777 0.090 Uiso 1 1 calc R . .
O2M O 0.8612(2) 0.6103(2) 0.43574(18) 0.0514(10) Uani 1 1 d . . .
O3M O 0.7280(7) 0.7485(7) 0.2001(5) 0.104(3) Uani 0.57 1 d P . .
C3M C 0.6959(11) 0.8147(10) 0.2062(8) 0.109(6) Uani 0.57 1 d P . .
H3M1 H 0.6606 0.8187 0.2422 0.163 Uiso 0.57 1 calc PR . .
H3M2 H 0.6659 0.8465 0.1698 0.163 Uiso 0.57 1 calc PR . .
H3M3 H 0.7370 0.8290 0.2113 0.163 Uiso 0.57 1 calc PR . .
O1S O 0.2977(5) 0.6759(5) 0.2163(4) 0.059(3) Uani 0.536(11) 1 d P . .
C4M C 0.2956(6) 0.7337(6) 0.2225(5) 0.075(3) Uani 0.80 1 d P . .
O4M O 0.3241(8) 0.7459(8) 0.1541(6) 0.045(5) Uani 0.264(10) 1 d P . .
O3W O 0.4625(9) 0.6293(8) 0.3288(7) 0.077(4) Uani 0.36 1 d P . .
O5M O 0.5222(5) 0.5440(4) 0.4458(4) 0.085(2) Uani 0.74 1 d P . .
C5M C 0.4905(10) 0.5902(9) 0.3875(8) 0.067(4) Uani 0.45 1 d P . .
O4W O 0.4670(8) 0.6042(8) 0.2124(6) 0.080(6) Uani 0.400(15) 1 d P F 3
C6M C 0.6235(11) 0.6256(10) 0.2058(8) 0.080(5) Uani 0.464(8) 1 d P A 3
H6M1 H 0.6667 0.6402 0.1935 0.120 Uiso 0.464(8) 1 calc PR A 3
H6M2 H 0.6445 0.5750 0.2283 0.120 Uiso 0.464(8) 1 calc PR A 3
H6M3 H 0.5859 0.6563 0.2321 0.120 Uiso 0.464(8) 1 calc PR A 3
O6M O 0.5854(7) 0.6332(7) 0.1535(5) 0.080(4) Uani 0.464(8) 1 d P A 3
O7M O 0.6351(6) 0.7446(6) 0.1114(5) 0.080(3) Uani 0.536(8) 1 d P A 3
C7M C 0.5573(9) 0.8135(9) 0.1117(7) 0.080(4) Uani 0.536(8) 1 d P A 3
H7M1 H 0.5492 0.8261 0.1515 0.120 Uiso 0.536(8) 1 calc PR A 3
H7M2 H 0.5133 0.8044 0.1040 0.120 Uiso 0.536(8) 1 calc PR A 3
H7M3 H 0.5602 0.8536 0.0797 0.120 Uiso 0.536(8) 1 calc PR A 3

loop_
_atom_site_aniso_label
_atom_site_aniso_U_11
_atom_site_aniso_U_22
_atom_site_aniso_U_33
_atom_site_aniso_U_23
_atom_site_aniso_U_13
_atom_site_aniso_U_12
C1 0.029(2) 0.029(3) 0.029(2) -0.0064(19) -0.0007(19) -0.012(2)
C2 0.031(3) 0.031(3) 0.031(2) -0.007(2) -0.0008(19) -0.013(2)
C3 0.030(2) 0.030(3) 0.030(2) -0.007(2) -0.0007(19) -0.013(2)
C4 0.030(2) 0.030(3) 0.030(2) -0.007(2) -0.0008(19) -0.013(2)
C5 0.033(3) 0.033(3) 0.033(2) -0.007(2) -0.001(2) -0.014(2)
C6 0.030(2) 0.030(3) 0.030(2) -0.007(2) -0.0007(19) -0.013(2)
C7 0.030(2) 0.030(3) 0.030(2) -0.007(2) -0.0008(19) -0.013(2)
C8 0.030(2) 0.030(3) 0.030(2) -0.007(2) -0.0008(19) -0.013(2)
C9 0.034(3) 0.034(3) 0.034(3) -0.008(2) -0.001(2) -0.015(2)
C10 0.034(3) 0.034(3) 0.034(3) -0.007(2) -0.001(2) -0.014(2)
C11 0.032(3) 0.032(3) 0.032(2) -0.007(2) -0.001(2) -0.013(2)
C12 0.032(3) 0.032(3) 0.032(2) -0.007(2) -0.001(2) -0.013(2)
C13 0.030(2) 0.030(3) 0.030(2) -0.007(2) -0.0008(19) -0.013(2)
C14 0.035(3) 0.035(3) 0.035(3) -0.008(2) -0.001(2) -0.015(2)
C15 0.047(3) 0.047(4) 0.047(3) -0.011(3) -0.001(3) -0.020(3)
C16 0.059(4) 0.059(4) 0.059(4) -0.013(3) -0.001(3) -0.025(3)
C17 0.057(4) 0.057(4) 0.057(4) -0.013(3) -0.001(3) -0.024(3)
C18 0.051(4) 0.051(4) 0.051(3) -0.011(3) -0.001(3) -0.022(3)
C19 0.042(3) 0.042(3) 0.042(3) -0.009(2) -0.001(2) -0.018(3)
C20 0.039(3) 0.039(3) 0.039(3) -0.009(2) -0.001(2) -0.016(2)
C21 0.037(3) 0.037(3) 0.037(3) -0.008(2) -0.001(2) -0.016(2)
C22 0.034(3) 0.034(3) 0.034(3) -0.008(2) -0.001(2) -0.014(2)
C23 0.037(3) 0.037(3) 0.037(3) -0.008(2) -0.001(2) -0.016(2)
C24 0.038(3) 0.038(3) 0.038(3) -0.008(2) -0.001(2) -0.016(2)
C25 0.036(3) 0.036(3) 0.036(3) -0.008(2) -0.001(2) -0.015(2)
C26 0.034(3) 0.034(3) 0.034(3) -0.008(2) -0.001(2) -0.015(2)
C27 0.035(3) 0.035(3) 0.035(3) -0.008(2) -0.001(2) -0.015(2)
C28 0.036(3) 0.036(3) 0.036(3) -0.008(2) -0.001(2) -0.015(2)
C29 0.036(3) 0.036(3) 0.036(3) -0.008(2) -0.001(2) -0.015(2)
C30 0.041(3) 0.041(3) 0.041(3) -0.009(2) -0.001(2) -0.017(3)
C31 0.041(3) 0.041(3) 0.041(3) -0.009(2) -0.001(2) -0.017(3)
C32 0.038(3) 0.038(3) 0.038(3) -0.008(2) -0.001(2) -0.016(2)
C33 0.038(3) 0.038(3) 0.038(3) -0.009(2) -0.001(2) -0.016(2)
C34 0.048(3) 0.048(4) 0.048(3) -0.011(3) -0.001(3) -0.020(3)
C35 0.062(4) 0.062(4) 0.062(4) -0.014(3) -0.002(3) -0.026(4)
C36 0.067(5) 0.067(5) 0.067(4) -0.015(4) -0.002(4) -0.028(4)
C37 0.073(5) 0.073(5) 0.073(5) -0.016(4) -0.002(4) -0.031(4)
C38 0.057(4) 0.057(4) 0.057(4) -0.013(3) -0.001(3) -0.024(3)
C39 0.038(3) 0.038(3) 0.038(3) -0.009(2) -0.001(2) -0.016(2)
C40 0.044(3) 0.044(3) 0.044(3) -0.010(3) -0.001(2) -0.019(3)
C41 0.045(3) 0.045(3) 0.045(3) -0.010(3) -0.001(3) -0.019(3)
C42 0.043(3) 0.043(3) 0.043(3) -0.010(2) -0.001(2) -0.018(3)
C43 0.041(3) 0.041(3) 0.041(3) -0.009(2) -0.001(2) -0.017(2)
C44 0.038(3) 0.038(3) 0.038(3) -0.009(2) -0.001(2) -0.016(2)
C45 0.035(3) 0.035(3) 0.035(3) -0.008(2) -0.001(2) -0.015(2)
C46 0.032(3) 0.032(3) 0.032(2) -0.007(2) -0.001(2) -0.013(2)
C47 0.030(2) 0.030(3) 0.030(2) -0.007(2) -0.0008(19) -0.013(2)
C48 0.031(3) 0.031(3) 0.031(2) -0.007(2) -0.0008(19) -0.013(2)
C49 0.031(3) 0.031(3) 0.031(2) -0.007(2) -0.001(2) -0.013(2)
C50 0.032(3) 0.032(3) 0.032(2) -0.007(2) -0.001(2) -0.014(2)
C51 0.031(3) 0.031(3) 0.031(2) -0.007(2) -0.0008(19) -0.013(2)
C52 0.036(3) 0.036(3) 0.036(3) -0.008(2) -0.001(2) -0.015(2)
C53 0.058(4) 0.058(4) 0.058(4) -0.013(3) -0.001(3) -0.025(3)
C54 0.061(4) 0.061(4) 0.061(4) -0.014(3) -0.002(3) -0.026(4)
C55 0.050(3) 0.050(4) 0.050(3) -0.011(3) -0.001(3) -0.021(3)
C56 0.059(4) 0.059(4) 0.059(4) -0.013(3) -0.001(3) -0.025(3)
C57 0.050(4) 0.050(4) 0.050(3) -0.011(3) -0.001(3) -0.021(3)
C58 0.032(3) 0.032(3) 0.032(2) -0.007(2) -0.001(2) -0.014(2)
C59 0.033(3) 0.033(3) 0.033(2) -0.007(2) -0.001(2) -0.014(2)
C60 0.033(3) 0.033(3) 0.033(2) -0.007(2) -0.001(2) -0.014(2)
C61 0.034(3) 0.034(3) 0.034(3) -0.008(2) -0.001(2) -0.014(2)
C62 0.034(3) 0.034(3) 0.034(3) -0.008(2) -0.001(2) -0.014(2)
C63 0.029(2) 0.029(3) 0.029(2) -0.0065(19) -0.0007(19) -0.012(2)
C64 0.029(2) 0.029(3) 0.029(2) -0.0065(19) -0.0007(19) -0.012(2)
C65 0.029(2) 0.029(3) 0.029(2) -0.0064(19) -0.0007(18) -0.012(2)
C66 0.030(2) 0.030(3) 0.030(2) -0.007(2) -0.0008(19) -0.013(2)
C67 0.029(2) 0.029(3) 0.029(2) -0.0065(19) -0.0007(19) -0.012(2)
C68 0.033(3) 0.033(3) 0.033(2) -0.007(2) -0.001(2) -0.014(2)
C69 0.034(3) 0.034(3) 0.034(3) -0.008(2) -0.001(2) -0.015(2)
C70 0.031(3) 0.031(3) 0.031(2) -0.007(2) -0.0008(19) -0.013(2)
C71 0.032(3) 0.032(3) 0.032(2) -0.007(2) -0.001(2) -0.013(2)
C72 0.035(3) 0.035(3) 0.035(3) -0.008(2) -0.001(2) -0.015(2)
C73 0.042(3) 0.042(3) 0.042(3) -0.009(2) -0.001(2) -0.018(3)
C74 0.048(3) 0.048(4) 0.048(3) -0.011(3) -0.001(3) -0.020(3)
C75 0.047(3) 0.047(4) 0.047(3) -0.011(3) -0.001(3) -0.020(3)
C76 0.041(3) 0.041(3) 0.041(3) -0.009(2) -0.001(2) -0.017(3)
O1 0.0292(18) 0.038(2) 0.0330(18) -0.0100(15) -0.0022(14) -0.0059(15)
O2 0.037(2) 0.036(2) 0.047(2) -0.0162(17) -0.0122(16) -0.0054(16)
O3 0.0348(18) 0.0314(19) 0.0345(18) -0.0132(15) -0.0068(14) -0.0081(15)
O4 0.0353(18) 0.0266(18) 0.0305(17) -0.0073(14) -0.0055(14) -0.0089(15)
O5 0.0341(18) 0.0312(19) 0.0285(17) -0.0046(14) -0.0025(14) -0.0084(15)
O6 0.0354(19) 0.0298(19) 0.0385(19) 0.0024(15) -0.0057(15) -0.0083(15)
O7 0.0354(18) 0.0260(17) 0.0281(16) -0.0042(13) -0.0058(14) -0.0106(14)
O8 0.0280(19) 0.044(2) 0.048(2) 0.0013(17) -0.0064(16) -0.0062(16)
O9 0.042(2) 0.054(3) 0.041(2) 0.0113(18) -0.0108(17) -0.0227(19)
O10 0.0222(17) 0.053(2) 0.0296(17) -0.0009(16) -0.0038(13) -0.0089(16)
O11 0.0295(18) 0.050(2) 0.0307(18) -0.0050(16) -0.0057(14) -0.0093(17)
O12 0.0244(17) 0.056(2) 0.0237(16) -0.0055(16) -0.0028(13) -0.0057(16)
O13 0.0239(18) 0.078(3) 0.0358(19) -0.0225(19) 0.0022(15) -0.0107(19)
O14 0.0246(17) 0.064(3) 0.0310(18) -0.0163(17) -0.0034(14) -0.0064(17)
O15 0.0306(19) 0.065(3) 0.0343(19) -0.0069(18) 0.0072(15) -0.0123(19)
O16 0.042(2) 0.064(3) 0.041(2) -0.0084(19) -0.0095(17) -0.013(2)
O17 0.0252(18) 0.068(3) 0.0234(17) 0.0025(17) -0.0003(14) -0.0103(18)
O18 0.0235(18) 0.084(3) 0.0229(17) 0.0041(18) -0.0053(14) -0.0101(19)
O19 0.0306(18) 0.040(2) 0.0245(16) -0.0080(14) -0.0076(13) -0.0006(15)
O20 0.0290(18) 0.037(2) 0.0271(17) -0.0031(14) 0.0001(14) -0.0030(15)
O21 0.0237(17) 0.058(2) 0.0271(17) -0.0057(16) -0.0033(13) -0.0125(16)
O22 0.048(2) 0.044(2) 0.0325(19) -0.0096(17) -0.0137(16) -0.0007(18)
O23 0.040(2) 0.034(2) 0.0387(19) -0.0045(16) -0.0035(16) -0.0006(16)
O24 0.041(2) 0.0255(18) 0.0307(17) -0.0018(14) 0.0004(15) -0.0001(15)
O25 0.0321(19) 0.034(2) 0.0315(17) -0.0041(15) 0.0016(14) 0.0006(15)
O26 0.0268(17) 0.0329(19) 0.0289(16) -0.0108(14) 0.0005(13) -0.0040(14)
O27 0.0309(18) 0.0295(19) 0.045(2) -0.0121(16) 0.0035(15) -0.0082(15)
O28 0.0289(17) 0.0273(18) 0.0400(18) -0.0125(15) 0.0053(14) -0.0078(14)
Mo1 0.02646(19) 0.0313(2) 0.0314(2) -0.01302(16) -0.00478(15) -0.00422(16)
Mo2 0.0260(2) 0.0373(2) 0.0319(2) 0.00371(17) -0.00592(15) -0.00735(17)
Mo3 0.0258(2) 0.0622(3) 0.02311(19) -0.00301(19) -0.00018(15) -0.0087(2)
Mo4 0.0322(2) 0.0310(2) 0.02613(19) -0.00530(16) -0.00520(16) 0.00343(17)
N4 0.031(4) 0.031(5) 0.031(4) -0.007(4) -0.001(3) -0.013(4)
C401 0.052(8) 0.052(9) 0.052(13) -0.011(9) -0.001(9) -0.022(7)
C410 0.042(7) 0.042(10) 0.042(9) -0.009(7) -0.001(7) -0.018(7)
C400 0.038(7) 0.038(7) 0.038(8) -0.008(6) -0.001(6) -0.016(6)
C404 0.039(5) 0.039(6) 0.039(5) -0.009(4) -0.001(4) -0.017(5)
C412 0.038(6) 0.038(6) 0.038(5) -0.008(5) -0.001(4) -0.016(5)
C403 0.075(13) 0.075(13) 0.075(12) -0.017(10) -0.002(9) -0.032(9)
C409 0.041(6) 0.041(6) 0.041(6) -0.009(5) -0.001(5) -0.018(5)
C406 0.049(6) 0.049(7) 0.049(6) -0.011(5) -0.001(5) -0.021(5)
C408 0.035(5) 0.035(5) 0.035(5) -0.008(4) -0.001(4) -0.015(4)
C405 0.039(5) 0.039(6) 0.039(5) -0.009(4) -0.001(4) -0.016(5)
C402 0.056(7) 0.056(8) 0.056(7) -0.012(6) -0.001(6) -0.024(6)
C413 0.040(8) 0.040(9) 0.040(10) -0.009(7) -0.001(7) -0.017(7)
C407 0.060(8) 0.060(8) 0.060(7) -0.013(6) -0.001(6) -0.025(7)
C411 0.068(9) 0.068(9) 0.068(8) -0.015(7) -0.002(7) -0.029(7)
C414 0.068(9) 0.068(9) 0.068(8) -0.015(7) -0.002(7) -0.029(7)
C415 0.106(15) 0.106(15) 0.106(14) -0.024(12) -0.003(12) -0.045(12)
N5 0.044(7) 0.044(7) 0.044(8) -0.010(6) -0.001(6) -0.019(5)
C512 0.052(8) 0.052(9) 0.052(8) -0.011(8) -0.001(7) -0.022(7)
C503 0.055(8) 0.055(9) 0.055(8) -0.012(7) -0.001(6) -0.024(7)
C500 0.044(7) 0.044(8) 0.044(7) -0.010(6) -0.001(6) -0.018(6)
C502 0.052(8) 0.052(8) 0.052(7) -0.012(6) -0.001(6) -0.022(7)
C501 0.055(8) 0.055(9) 0.055(8) -0.012(7) -0.001(6) -0.024(7)
C506 0.051(8) 0.051(8) 0.051(8) -0.011(6) -0.001(6) -0.022(7)
C505 0.051(8) 0.051(8) 0.051(7) -0.011(6) -0.001(6) -0.022(7)
C508 0.047(8) 0.047(8) 0.047(7) -0.010(6) -0.001(6) -0.020(6)
C509 0.047(8) 0.047(8) 0.047(8) -0.011(7) -0.001(6) -0.020(6)
C511 0.062(9) 0.062(10) 0.062(9) -0.014(7) -0.002(7) -0.026(8)
C504 0.043(8) 0.043(9) 0.043(12) -0.010(9) -0.001(9) -0.018(7)
C510 0.041(8) 0.041(12) 0.041(11) -0.009(8) -0.001(8) -0.018(8)
C507 0.076(15) 0.076(15) 0.076(14) -0.017(11) -0.002(11) -0.032(11)
C513 0.059(9) 0.059(10) 0.059(9) -0.013(8) -0.001(7) -0.025(8)
C514 0.08(2) 0.08(2) 0.08(3) -0.018(18) -0.002(18) -0.034(17)
C515 0.081(12) 0.081(13) 0.081(12) -0.018(10) -0.002(10) -0.034(10)
C100 0.044(3) 0.047(3) 0.033(3) -0.007(2) 0.002(2) -0.023(3)
C101 0.081(5) 0.044(4) 0.079(5) 0.007(3) -0.040(4) -0.030(4)
C102 0.106(7) 0.049(4) 0.105(6) 0.013(4) -0.065(5) -0.036(5)
C103 0.096(6) 0.059(4) 0.050(4) -0.007(3) 0.005(4) -0.051(4)
C104 0.051(4) 0.067(5) 0.072(4) -0.030(4) 0.020(3) -0.034(3)
C105 0.048(3) 0.052(4) 0.065(4) -0.025(3) 0.022(3) -0.026(3)
C106 0.036(3) 0.037(3) 0.027(2) -0.006(2) -0.002(2) -0.014(2)
C107 0.032(3) 0.042(3) 0.029(2) -0.008(2) -0.002(2) -0.015(2)
C108 0.042(3) 0.043(3) 0.030(3) -0.007(2) -0.006(2) -0.016(3)
C109 0.047(3) 0.051(4) 0.034(3) -0.005(2) -0.008(2) -0.023(3)
C110 0.053(3) 0.040(3) 0.037(3) -0.003(2) -0.008(2) -0.015(3)
C111 0.051(3) 0.035(3) 0.033(3) -0.006(2) -0.002(2) -0.014(3)
C112 0.030(3) 0.040(3) 0.035(3) -0.011(2) 0.002(2) -0.006(2)
C113 0.041(3) 0.041(3) 0.052(3) -0.014(3) -0.005(3) -0.012(3)
C114 0.046(3) 0.046(4) 0.057(4) -0.015(3) -0.009(3) -0.006(3)
C115 0.045(4) 0.070(5) 0.051(4) -0.018(3) -0.006(3) 0.004(3)
C116 0.045(4) 0.065(4) 0.045(3) 0.002(3) 0.000(3) -0.005(3)
C117 0.033(3) 0.046(3) 0.040(3) 0.000(2) 0.000(2) -0.006(2)
C118 0.029(3) 0.070(4) 0.037(3) 0.003(3) -0.007(2) -0.005(3)
C119 0.045(3) 0.033(3) 0.033(3) -0.009(2) -0.003(2) -0.015(2)
C120 0.046(3) 0.027(3) 0.044(3) -0.012(2) -0.014(2) -0.006(2)
C121 0.044(3) 0.044(3) 0.040(3) -0.010(3) -0.010(2) -0.010(3)
C122 0.036(4) 0.105(7) 0.059(4) 0.018(4) 0.000(3) -0.001(4)
C123 0.032(3) 0.131(8) 0.046(4) 0.028(4) 0.005(3) 0.007(4)
C124 0.031(3) 0.046(3) 0.035(3) -0.007(2) -0.001(2) -0.013(2)
C125 0.034(3) 0.063(4) 0.033(3) 0.002(3) -0.007(2) -0.017(3)
C126 0.095(6) 0.129(8) 0.069(5) 0.040(5) -0.049(4) -0.085(6)
C127 0.150(9) 0.157(10) 0.105(7) 0.062(6) -0.081(6) -0.135(9)
C128 0.080(5) 0.103(7) 0.070(5) 0.015(4) -0.029(4) -0.067(5)
C129 0.041(3) 0.054(4) 0.043(3) -0.004(3) -0.002(2) -0.017(3)
C130 0.035(3) 0.037(3) 0.031(3) -0.005(2) 0.002(2) -0.004(2)
C131 0.043(3) 0.040(3) 0.034(3) -0.004(2) 0.002(2) -0.008(3)
C132 0.051(3) 0.050(4) 0.033(3) -0.010(2) 0.008(2) -0.016(3)
C133 0.047(3) 0.054(4) 0.044(3) -0.016(3) 0.005(3) -0.013(3)
C134 0.051(4) 0.061(4) 0.041(3) -0.022(3) 0.010(3) -0.021(3)
C135 0.040(3) 0.042(3) 0.039(3) -0.015(2) 0.008(2) -0.014(3)
N1 0.033(2) 0.040(3) 0.033(2) -0.0047(19) -0.0031(18) -0.008(2)
P1 0.0363(7) 0.0378(7) 0.0278(6) -0.0049(5) 0.0010(5) -0.0132(6)
P2 0.0296(7) 0.0510(9) 0.0287(6) -0.0007(6) -0.0028(5) -0.0090(6)
C200 0.047(3) 0.047(4) 0.047(3) -0.011(3) -0.001(3) -0.020(3)
C201 0.049(3) 0.049(4) 0.049(3) -0.011(3) -0.001(3) -0.021(3)
C202 0.050(4) 0.050(4) 0.050(3) -0.011(3) -0.001(3) -0.021(3)
C203 0.063(4) 0.063(5) 0.063(4) -0.014(3) -0.002(3) -0.027(4)
C204 0.034(6) 0.034(7) 0.034(5) -0.008(6) -0.001(4) -0.014(6)
C205 0.034(8) 0.034(8) 0.034(6) -0.008(7) -0.001(5) -0.014(6)
C206 0.043(7) 0.043(7) 0.043(6) -0.010(5) -0.001(5) -0.018(6)
C207 0.060(10) 0.060(10) 0.060(9) -0.013(8) -0.002(8) -0.026(8)
C607 0.070(12) 0.070(13) 0.070(11) -0.016(10) -0.002(9) -0.030(11)
C604 0.035(9) 0.035(10) 0.035(7) -0.008(9) -0.001(6) -0.015(9)
C606 0.051(10) 0.051(12) 0.051(10) -0.011(9) -0.001(8) -0.022(10)
C605 0.048(11) 0.048(11) 0.048(8) -0.011(9) -0.001(8) -0.020(9)
C208 0.045(3) 0.045(3) 0.045(3) -0.010(3) -0.001(2) -0.019(3)
C209 0.046(3) 0.046(3) 0.046(3) -0.010(3) -0.001(3) -0.020(3)
C210 0.059(4) 0.059(4) 0.059(4) -0.013(3) -0.001(3) -0.025(3)
C211 0.082(6) 0.082(6) 0.082(5) -0.018(5) -0.002(4) -0.035(5)
C215 0.055(10) 0.055(11) 0.055(12) -0.012(10) -0.001(9) -0.023(8)
C214 0.046(8) 0.046(8) 0.046(7) -0.010(6) -0.001(6) -0.019(7)
C213 0.042(8) 0.042(8) 0.042(7) -0.009(6) -0.001(6) -0.018(6)
C212 0.032(7) 0.032(8) 0.032(6) -0.007(6) -0.001(5) -0.014(6)
C614 0.048(8) 0.048(7) 0.048(8) -0.011(7) -0.001(6) -0.020(6)
C615 0.055(7) 0.055(8) 0.055(7) -0.012(6) -0.001(5) -0.023(6)
C613 0.042(6) 0.042(7) 0.042(6) -0.009(5) -0.001(5) -0.018(5)
C612 0.036(6) 0.036(7) 0.036(5) -0.008(5) -0.001(4) -0.015(5)
N2 0.037(3) 0.103(5) 0.025(2) -0.003(3) -0.005(2) -0.018(3)
C300 0.036(3) 0.036(3) 0.036(3) -0.008(2) -0.001(2) -0.015(2)
C301 0.047(3) 0.047(4) 0.047(3) -0.011(3) -0.001(3) -0.020(3)
C302 0.045(3) 0.045(3) 0.045(3) -0.010(3) -0.001(3) -0.019(3)
C303 0.065(4) 0.065(5) 0.065(4) -0.014(4) -0.002(3) -0.027(4)
C304 0.037(3) 0.037(3) 0.037(3) -0.008(2) -0.001(2) -0.016(2)
C305 0.043(3) 0.043(3) 0.043(3) -0.010(2) -0.001(2) -0.018(3)
C306 0.053(4) 0.053(4) 0.053(3) -0.012(3) -0.001(3) -0.022(3)
C307 0.075(5) 0.075(5) 0.075(5) -0.017(4) -0.002(4) -0.032(4)
C308 0.038(3) 0.038(3) 0.038(3) -0.008(2) -0.001(2) -0.016(2)
C309 0.047(3) 0.047(4) 0.047(3) -0.011(3) -0.001(3) -0.020(3)
C310 0.068(5) 0.068(5) 0.068(4) -0.015(4) -0.002(4) -0.029(4)
C311 0.094(7) 0.094(7) 0.094(6) -0.021(5) -0.002(5) -0.040(6)
C312 0.042(3) 0.042(3) 0.042(3) -0.009(2) -0.001(2) -0.018(3)
C313 0.053(4) 0.053(4) 0.053(4) -0.012(3) -0.001(3) -0.023(3)
C314 0.076(5) 0.076(6) 0.076(5) -0.017(4) -0.002(4) -0.032(5)
C315 0.072(8) 0.072(8) 0.072(7) -0.016(6) -0.002(6) -0.031(6)
C715 0.10(2) 0.10(2) 0.10(2) -0.022(17) -0.002(17) -0.041(19)
N3 0.031(2) 0.036(2) 0.038(2) -0.0097(19) -0.0036(18) -0.0097(19)
C1M 0.082(6) 0.082(7) 0.082(6) -0.018(5) -0.002(5) -0.035(5)
O1M 0.069(3) 0.069(4) 0.069(3) -0.015(3) -0.002(3) -0.029(3)
C2M 0.060(4) 0.060(4) 0.060(4) -0.013(3) -0.002(3) -0.026(3)
O2M 0.051(2) 0.051(3) 0.051(2) -0.0115(19) -0.0013(19) -0.022(2)
O3M 0.104(9) 0.104(9) 0.104(8) -0.023(7) -0.003(7) -0.044(8)
C3M 0.109(14) 0.109(15) 0.109(14) -0.024(12) -0.003(11) -0.046(13)
O1S 0.059(5) 0.059(6) 0.059(5) -0.013(4) -0.001(4) -0.025(4)
C4M 0.075(7) 0.075(7) 0.075(6) -0.017(5) -0.002(5) -0.032(6)
O4M 0.045(9) 0.045(9) 0.045(9) -0.010(7) -0.001(6) -0.019(7)
O3W 0.077(10) 0.077(10) 0.077(9) -0.017(8) -0.002(8) -0.032(8)
O5M 0.085(5) 0.085(6) 0.085(5) -0.019(4) -0.002(4) -0.036(4)
C5M 0.067(10) 0.067(11) 0.067(10) -0.015(8) -0.002(8) -0.028(9)
O4W 0.080(10) 0.080(10) 0.080(10) -0.018(7) -0.002(7) -0.034(8)
C6M 0.080(12) 0.080(13) 0.080(12) -0.018(10) -0.002(9) -0.034(10)
O6M 0.080(8) 0.080(8) 0.080(8) -0.018(6) -0.002(6) -0.034(7)
O7M 0.080(7) 0.080(7) 0.080(7) -0.018(5) -0.002(5) -0.034(6)
C7M 0.080(10) 0.080(11) 0.080(10) -0.018(8) -0.002(8) -0.034(9)

loop_
_atom_type_symbol
_atom_type_description
_atom_type_scat_dispersion_real
_atom_type_scat_dispersion_imag
_atom_type_scat_source
C C 0.0181 0.0091 'International Tables Vol C Tables 4.2.6.8 and 6.1.1.4'
H H 0.0000 0.0000 'International Tables Vol C Tables 4.2.6.8 and 6.1.1.4'
N N 0.0311 0.0180 'International Tables Vol C Tables 4.2.6.8 and 6.1.1.4'
O O 0.0492 0.0322 'International Tables Vol C Tables 4.2.6.8 and 6.1.1.4'
P P 0.2955 0.4335 'International Tables Vol C Tables 4.2.6.8 and 6.1.1.4'
Mo Mo -0.0483 2.7339 'International Tables Vol C Tables 4.2.6.8 and 6.1.1.4'

loop_
_geom_angle_atom_site_label_1
_geom_angle_atom_site_label_2
_geom_angle_atom_site_label_3
_geom_angle
O7 C1 C2 115.2(4)
O7 C1 C6 119.7(4)
C2 C1 C6 125.1(4)
C1 C2 C3 117.3(4)
O4 C3 C2 124.7(4)
O4 C3 C4 115.9(4)
C2 C3 C4 119.4(4)
O3 C4 C5 123.6(4)
O3 C4 C3 114.4(4)
C5 C4 C3 122.0(4)
C4 C5 C6 119.8(5)
C7 C6 C1 119.7(4)
C7 C6 C5 124.0(4)
C1 C6 C5 116.2(4)
C8 C7 C6 119.6(4)
C8 C7 C14 120.8(4)
C6 C7 C14 119.6(4)
C7 C8 C13 118.2(4)
C7 C8 C9 124.3(4)
C13 C8 C9 117.5(4)
C10 C9 C8 119.1(5)
O6 C10 C9 124.3(5)
O6 C10 C11 113.7(4)
C9 C10 C11 122.0(5)
O5 C11 C12 124.4(4)
O5 C11 C10 116.5(4)
C12 C11 C10 119.1(4)
C13 C12 C11 118.7(5)
O7 C13 C12 115.5(4)
O7 C13 C8 121.0(4)
C12 C13 C8 123.5(4)
C19 C14 C15 120.0(5)
C19 C14 C7 120.3(5)
C15 C14 C7 119.8(5)
C14 C15 C16 119.0(6)
C17 C16 C15 120.2(6)
C16 C17 C18 120.5(6)
C17 C18 C19 119.3(6)
C14 C19 C18 120.9(5)
O14 C20 C21 116.0(4)
O14 C20 C25 120.3(5)
C21 C20 C25 123.7(5)
C20 C21 C22 118.5(5)
O11 C22 C21 124.7(4)
O11 C22 C23 115.8(4)
C21 C22 C23 119.5(5)
O10 C23 C24 125.0(5)
O10 C23 C22 114.1(4)
C24 C23 C22 120.9(5)
C23 C24 C25 120.4(5)
C26 C25 C20 118.3(5)
C26 C25 C24 124.6(5)
C20 C25 C24 117.0(5)
C27 C26 C25 120.8(4)
C27 C26 C33 120.0(4)
C25 C26 C33 119.2(5)
C26 C27 C32 118.3(5)
C26 C27 C28 124.6(5)
C32 C27 C28 117.1(5)
C29 C28 C27 120.4(5)
O12 C29 C28 123.8(4)
O12 C29 C30 114.9(5)
C28 C29 C30 121.3(5)
O13 C30 C31 124.1(5)
O13 C30 C29 116.3(5)
C31 C30 C29 119.6(5)
C32 C31 C30 118.1(5)
O14 C32 C31 115.7(4)
O14 C32 C27 120.7(5)
C31 C32 C27 123.5(5)
C34 C33 C38 121.3(5)
C34 C33 C26 118.7(5)
C38 C33 C26 120.0(5)
C33 C34 C35 119.6(6)
C36 C35 C34 119.5(7)
C35 C36 C37 122.0(7)
C36 C37 C38 118.8(7)
C33 C38 C37 118.8(6)
O21 C39 C40 115.5(5)
O21 C39 C44 120.3(5)
C40 C39 C44 124.1(5)
C39 C40 C41 118.1(5)
O18 C41 C40 124.8(5)
O18 C41 C42 115.5(5)
C40 C41 C42 119.7(5)
O17 C42 C43 124.6(5)
O17 C42 C41 114.0(5)
C43 C42 C41 121.4(5)
C42 C43 C44 119.5(5)
C45 C44 C39 118.8(5)
C45 C44 C43 124.1(5)
C39 C44 C43 117.1(5)
C44 C45 C46 120.3(5)
C44 C45 C52 119.4(5)
C46 C45 C52 120.2(4)
C45 C46 C51 118.2(4)
C45 C46 C47 123.6(4)
C51 C46 C47 118.0(4)
C48 C47 C46 118.5(4)
O19 C48 C47 123.7(4)
O19 C48 C49 114.1(4)
C47 C48 C49 122.1(4)
O20 C49 C50 124.7(4)
O20 C49 C48 115.7(4)
C50 C49 C48 119.6(4)
C51 C50 C49 117.7(4)
O21 C51 C50 115.0(4)
O21 C51 C46 121.0(4)
C50 C51 C46 124.0(4)
C53 C52 C57 120.5(5)
C53 C52 C45 119.4(5)
C57 C52 C45 120.2(5)
C52 C53 C54 120.3(6)
C55 C54 C53 119.2(6)
C56 C55 C54 119.5(6)
C55 C56 C57 122.0(6)
C52 C57 C56 118.4(6)
O28 C58 C59 114.9(4)
O28 C58 C63 121.0(4)
C59 C58 C63 124.0(5)
C58 C59 C60 117.9(5)
O25 C60 C59 125.1(5)
O25 C60 C61 115.5(4)
C59 C60 C61 119.3(4)
O24 C61 C62 124.7(5)
O24 C61 C60 114.5(4)
C62 C61 C60 120.7(5)
C61 C62 C63 121.3(5)
C62 C63 C58 116.7(4)
C62 C63 C64 125.0(4)
C58 C63 C64 118.3(4)
C65 C64 C63 119.8(4)
C65 C64 C71 119.5(4)
C63 C64 C71 120.7(4)
C64 C65 C66 124.6(4)
C64 C65 C70 118.8(4)
C66 C65 C70 116.5(4)
C67 C66 C65 120.8(4)
O26 C67 C66 124.1(4)
O26 C67 C68 113.8(4)
C66 C67 C68 122.0(4)
O27 C68 C69 124.8(5)
O27 C68 C67 116.4(4)
C69 C68 C67 118.7(5)
C70 C69 C68 117.8(5)
O28 C70 C69 115.1(4)
O28 C70 C65 120.9(4)
C69 C70 C65 123.9(4)
C72 C71 C76 119.8(5)
C72 C71 C64 120.1(4)
C76 C71 C64 120.1(4)
C73 C72 C71 120.7(5)
C72 C73 C74 119.6(5)
C75 C74 C73 119.3(6)
C74 C75 C76 121.0(6)
C71 C76 C75 119.5(5)
C4 O3 Mo1 119.3(3)
C3 O4 Mo1 114.9(3)
C11 O5 Mo2 113.3(3)
C10 O6 Mo2 120.1(3)
C13 O7 C1 121.7(4)
C23 O10 Mo2 120.4(3)
C22 O11 Mo2 114.5(3)
C29 O12 Mo3 119.7(3)
C30 O13 Mo3 113.2(3)
C32 O14 C20 121.6(4)
C42 O17 Mo3 120.3(3)
C41 O18 Mo3 114.8(3)
C48 O19 Mo4 120.1(3)
C49 O20 Mo4 114.2(3)
C39 O21 C51 121.1(4)
C61 O24 Mo4 120.0(3)
C60 O25 Mo4 115.0(3)
C67 O26 Mo1 120.6(3)
C68 O27 Mo1 113.7(3)
C70 O28 C58 121.1(4)
O1 Mo1 O2 103.56(17)
O1 Mo1 O26 90.82(15)
O2 Mo1 O26 105.38(15)
O1 Mo1 O3 103.41(15)
O2 Mo1 O3 91.22(15)
O26 Mo1 O3 155.10(13)
O1 Mo1 O4 92.79(14)
O2 Mo1 O4 160.99(16)
O26 Mo1 O4 83.71(12)
O3 Mo1 O4 75.39(12)
O1 Mo1 O27 163.96(15)
O2 Mo1 O27 88.15(15)
O26 Mo1 O27 75.33(13)
O3 Mo1 O27 87.02(13)
O4 Mo1 O27 77.89(12)
O9 Mo2 O8 103.75(18)
O9 Mo2 O10 104.94(18)
O8 Mo2 O10 91.66(16)
O9 Mo2 O6 91.87(17)
O8 Mo2 O6 104.40(16)
O10 Mo2 O6 153.39(14)
O9 Mo2 O11 88.70(16)
O8 Mo2 O11 163.98(17)
O10 Mo2 O11 75.18(13)
O6 Mo2 O11 84.92(13)
O9 Mo2 O5 161.27(15)
O8 Mo2 O5 92.63(15)
O10 Mo2 O5 83.28(13)
O6 Mo2 O5 75.05(13)
O11 Mo2 O5 77.01(13)
O16 Mo3 O15 103.9(2)
O16 Mo3 O17 103.09(18)
O15 Mo3 O17 93.17(16)
O16 Mo3 O12 92.23(17)
O15 Mo3 O12 105.10(16)
O17 Mo3 O12 152.66(14)
O16 Mo3 O18 93.76(19)
O15 Mo3 O18 160.70(17)
O17 Mo3 O18 75.11(13)
O12 Mo3 O18 81.48(13)
O16 Mo3 O13 164.67(17)
O15 Mo3 O13 87.79(17)
O17 Mo3 O13 85.79(15)
O12 Mo3 O13 74.97(14)
O18 Mo3 O13 76.27(16)
O22 Mo4 O23 102.73(18)
O22 Mo4 O19 91.66(16)
O23 Mo4 O19 105.98(16)
O22 Mo4 O24 104.84(16)
O23 Mo4 O24 89.80(16)
O19 Mo4 O24 154.22(13)
O22 Mo4 O20 163.28(17)
O23 Mo4 O20 90.72(15)
O19 Mo4 O20 74.92(12)
O24 Mo4 O20 84.83(13)
O22 Mo4 O25 90.84(16)
O23 Mo4 O25 161.79(15)
O19 Mo4 O25 85.42(13)
O24 Mo4 O25 74.86(13)
O20 Mo4 O25 78.39(13)
C404 N4 C408 109.5(7)
C404 N4 C400 108.4(8)
C408 N4 C400 111.9(8)
C404 N4 C412 111.5(8)
C408 N4 C412 107.5(7)
C400 N4 C412 108.0(8)
C402 C401 C400 108.3(14)
C409 C410 C411 113.5(13)
N4 C400 C401 115.2(13)
C405 C404 N4 115.3(8)
C413 C412 N4 115.0(14)
C408 C409 C410 108.7(10)
C405 C406 C407 111.8(9)
C409 C408 N4 114.5(8)
C406 C405 C404 110.2(8)
C403 C402 C401 110.9(13)
C414 C413 C412 108(2)
C415 C414 C413 113.1(17)
C504 N5 C500 113.2(13)
C504 N5 C508 110.4(12)
C500 N5 C508 106.5(10)
C504 N5 C512 103.8(13)
C500 N5 C512 110.8(11)
C508 N5 C512 112.3(11)
C513 C512 N5 113.5(13)
N5 C500 C501 114.6(11)
C503 C502 C501 112.1(11)
C502 C501 C500 107.1(11)
C507 C506 C505 114.4(13)
C504 C505 C506 107.9(14)
C509 C508 N5 114.1(11)
C508 C509 C510 106.3(12)
N5 C504 C505 113.4(18)
C511 C510 C509 111.1(14)
C512 C513 C514 108(2)
C515 C514 C513 116(3)
C105 C100 C101 121.0(6)
C105 C100 P1 121.8(4)
C101 C100 P1 117.1(5)
C100 C101 C102 118.0(7)
C103 C102 C101 120.4(7)
C102 C103 C104 120.6(6)
C105 C104 C103 119.9(7)
C104 C105 C100 119.9(6)
C107 C106 C111 121.0(5)
C107 C106 P1 120.0(4)
C111 C106 P1 118.9(4)
C106 C107 C108 119.8(5)
C109 C108 C107 120.1(5)
C108 C109 C110 119.9(5)
C111 C110 C109 119.7(5)
C110 C111 C106 119.5(5)
C117 C112 C113 121.0(5)
C117 C112 P1 118.3(4)
C113 C112 P1 120.1(4)
C114 C113 C112 119.6(6)
C113 C114 C115 119.7(6)
C116 C115 C114 120.1(6)
C117 C116 C115 120.9(6)
C116 C117 C112 118.7(6)
C123 C118 C119 119.0(5)
C123 C118 P2 120.1(5)
C119 C118 P2 120.8(4)
C120 C119 C118 119.2(5)
C121 C120 C119 120.7(5)
C122 C121 C120 120.5(6)
C121 C122 C123 118.8(6)
C118 C123 C122 121.8(6)
C129 C124 C125 119.4(5)
C126 C125 C124 119.4(6)
C126 C125 P2 117.3(5)
C124 C125 P2 123.3(4)
C127 C126 C125 120.7(7)
C126 C127 C128 121.9(7)
C127 C128 C129 117.3(7)
C124 C129 C128 121.3(6)
C135 C130 C131 120.4(5)
C135 C130 P2 118.4(4)
C131 C130 P2 121.2(4)
C132 C131 C130 118.5(5)
C133 C132 C131 121.3(5)
C132 C133 C134 119.0(6)
C135 C134 C133 121.3(6)
C134 C135 C130 119.3(5)
P1 N1 P2 135.2(3)
N1 P1 C100 113.1(3)
N1 P1 C112 114.2(2)
C100 P1 C112 107.0(3)
N1 P1 C106 107.6(2)
C100 P1 C106 107.5(2)
C112 P1 C106 107.1(2)
N1 P2 C118 107.4(2)
N1 P2 C125 114.4(3)
C118 P2 C125 104.0(3)
N1 P2 C130 112.1(2)
C118 P2 C130 109.7(3)
C125 P2 C130 109.0(3)
N2 C200 C201 114.1(5)
C200 C201 C202 107.1(5)
C203 C202 C201 110.8(5)
N2 C204 C205 106.8(10)
C204 C205 C206 108.6(11)
C205 C206 C207 108.2(11)
C605 C604 N2 117.8(12)
C607 C606 C605 103.1(13)
C604 C605 C606 105.4(14)
N2 C208 C209 115.0(5)
C208 C209 C210 107.3(5)
C211 C210 C209 111.4(6)
C213 C214 C215 112.9(13)
C214 C213 C212 108.7(11)
N2 C212 C213 111.0(11)
C615 C614 C613 111.2(11)
C612 C613 C614 108.4(9)
C613 C612 N2 116.3(8)
C212 N2 C204 87.7(9)
C212 N2 C200 108.2(7)
C204 N2 C200 121.0(7)
C212 N2 C208 124.5(9)
C204 N2 C208 107.8(6)
C200 N2 C208 107.8(4)
C212 N2 C612 22.4(7)
C204 N2 C612 105.7(8)
C200 N2 C612 108.2(5)
C208 N2 C612 105.3(6)
C212 N2 C604 106.8(9)
C204 N2 C604 22.9(6)
C200 N2 C604 102.0(7)
C208 N2 C604 105.4(6)
C612 N2 C604 127.0(8)
N3 C300 C301 113.7(4)
C302 C301 C300 109.5(5)
C301 C302 C303 113.1(5)
C305 C304 N3 115.4(4)
C304 C305 C306 107.4(5)
C305 C306 C307 110.9(5)
N3 C308 C309 114.5(4)
C308 C309 C310 107.9(5)
C311 C310 C309 114.0(7)
N3 C312 C313 114.0(4)
C314 C313 C312 108.4(5)
C715 C314 C313 120.9(16)
C715 C314 C315 96.9(15)
C313 C314 C315 108.9(7)
C308 N3 C300 112.0(4)
C308 N3 C304 105.7(4)
C300 N3 C304 110.8(4)
C308 N3 C312 111.7(4)
C300 N3 C312 105.9(4)
C304 N3 C312 111.0(4)
O1S C4M O4M 87.1(9)
O3W C5M O5M 174.8(15)

loop_
_geom_bond_atom_site_label_1
_geom_bond_atom_site_label_2
_geom_bond_distance
C1 O7 1.368(5)
C1 C2 1.381(7)
C1 C6 1.411(6)
C2 C3 1.405(6)
C3 O4 1.297(6)
C3 C4 1.430(6)
C4 O3 1.346(5)
C4 C5 1.364(7)
C5 C6 1.438(6)
C6 C7 1.410(7)
C7 C8 1.406(6)
C7 C14 1.490(7)
C8 C13 1.428(6)
C8 C9 1.441(7)
C9 C10 1.373(7)
C10 O6 1.340(6)
C10 C11 1.444(7)
C11 O5 1.287(6)
C11 C12 1.409(7)
C12 C13 1.374(6)
C13 O7 1.348(6)
C14 C19 1.386(7)
C14 C15 1.406(8)
C15 C16 1.413(8)
C16 C17 1.387(9)
C17 C18 1.395(9)
C18 C19 1.398(8)
C20 O14 1.364(6)
C20 C21 1.377(7)
C20 C25 1.427(7)
C21 C22 1.395(7)
C22 O11 1.281(6)
C22 C23 1.456(7)
C23 O10 1.333(6)
C23 C24 1.364(7)
C24 C25 1.431(7)
C25 C26 1.404(7)
C26 C27 1.398(7)
C26 C33 1.500(7)
C27 C32 1.427(7)
C27 C28 1.429(7)
C28 C29 1.373(7)
C29 O12 1.337(6)
C29 C30 1.437(7)
C30 O13 1.295(6)
C30 C31 1.412(7)
C31 C32 1.390(7)
C32 O14 1.352(6)
C33 C34 1.390(8)
C33 C38 1.398(8)
C34 C35 1.410(8)
C35 C36 1.372(10)
C36 C37 1.396(10)
C37 C38 1.429(9)
C39 O21 1.356(6)
C39 C40 1.370(7)
C39 C44 1.422(7)
C40 C41 1.405(8)
C41 O18 1.292(6)
C41 C42 1.446(8)
C42 O17 1.339(6)
C42 C43 1.364(8)
C43 C44 1.446(7)
C44 C45 1.391(7)
C45 C46 1.409(7)
C45 C52 1.512(7)
C46 C51 1.409(7)
C46 C47 1.432(6)
C47 C48 1.375(7)
C48 O19 1.344(5)
C48 C49 1.431(7)
C49 O20 1.300(6)
C49 C50 1.401(7)
C50 C51 1.379(7)
C51 O21 1.362(6)
C52 C53 1.373(8)
C52 C57 1.386(8)
C53 C54 1.407(9)
C54 C55 1.390(9)
C55 C56 1.360(8)
C56 C57 1.396(9)
C58 O28 1.371(6)
C58 C59 1.388(7)
C58 C63 1.420(7)
C59 C60 1.397(7)
C60 O25 1.291(6)
C60 C61 1.455(7)
C61 O24 1.336(6)
C61 C62 1.359(7)
C62 C63 1.413(7)
C63 C64 1.421(6)
C64 C65 1.403(7)
C64 C71 1.490(7)
C65 C66 1.425(6)
C65 C70 1.433(6)
C66 C67 1.353(7)
C67 O26 1.349(5)
C67 C68 1.446(7)
C68 O27 1.290(6)
C68 C69 1.417(7)
C69 C70 1.388(7)
C70 O28 1.347(6)
C71 C72 1.399(7)
C71 C76 1.400(7)
C72 C73 1.397(7)
C73 C74 1.418(8)
C74 C75 1.389(8)
C75 C76 1.409(8)
O1 Mo1 1.706(3)
O2 Mo1 1.716(3)
O3 Mo1 2.008(3)
O4 Mo1 2.164(3)
O5 Mo2 2.199(3)
O6 Mo2 1.993(4)
O8 Mo2 1.717(3)
O9 Mo2 1.703(4)
O10 Mo2 1.993(4)
O11 Mo2 2.191(3)
O12 Mo3 2.004(3)
O13 Mo3 2.217(4)
O15 Mo3 1.703(4)
O16 Mo3 1.696(4)
O17 Mo3 1.995(3)
O18 Mo3 2.180(4)
O19 Mo4 1.992(3)
O20 Mo4 2.185(3)
O22 Mo4 1.700(4)
O23 Mo4 1.711(4)
O24 Mo4 2.021(3)
O25 Mo4 2.194(4)
O26 Mo1 1.983(3)
O27 Mo1 2.206(3)
N4 C404 1.528(13)
N4 C408 1.532(11)
N4 C400 1.533(15)
N4 C412 1.552(13)
C401 C402 1.54(3)
C401 C400 1.55(2)
C410 C409 1.52(2)
C410 C411 1.54(2)
C404 C405 1.523(13)
C412 C413 1.51(4)
C403 C402 1.53(2)
C409 C408 1.490(14)
C406 C405 1.509(14)
C406 C407 1.581(15)
C413 C414 1.50(4)
C414 C415 1.46(2)
N5 C504 1.51(3)
N5 C500 1.518(16)
N5 C508 1.539(17)
N5 C512 1.619(19)
C512 C513 1.50(2)
C503 C502 1.550(18)
C500 C501 1.574(17)
C502 C501 1.562(18)
C506 C507 1.52(2)
C506 C505 1.582(18)
C505 C504 1.53(3)
C508 C509 1.524(17)
C509 C510 1.55(2)
C511 C510 1.47(2)
C513 C514 1.50(6)
C514 C515 1.45(5)
C100 C105 1.390(8)
C100 C101 1.413(8)
C100 P1 1.796(6)
C101 C102 1.415(9)
C102 C103 1.383(11)
C103 C104 1.396(9)
C104 C105 1.388(8)
C106 C107 1.384(7)
C106 C111 1.403(7)
C106 P1 1.806(5)
C107 C108 1.398(7)
C108 C109 1.391(8)
C109 C110 1.420(8)
C110 C111 1.388(8)
C112 C117 1.401(8)
C112 C113 1.407(8)
C112 P1 1.803(5)
C113 C114 1.398(8)
C114 C115 1.402(10)
C115 C116 1.399(10)
C116 C117 1.396(8)
C118 C123 1.371(8)
C118 C119 1.410(7)
C118 P2 1.781(6)
C119 C120 1.403(7)
C120 C121 1.385(8)
C121 C122 1.376(9)
C122 C123 1.413(9)
C124 C129 1.391(8)
C124 C125 1.400(7)
C125 C126 1.380(9)
C125 P2 1.796(6)
C126 C127 1.371(11)
C127 C128 1.391(10)
C128 C129 1.407(8)
C130 C135 1.396(8)
C130 C131 1.411(7)
C130 P2 1.802(6)
C131 C132 1.400(8)
C132 C133 1.377(8)
C133 C134 1.401(8)
C134 C135 1.376(8)
N1 P1 1.579(4)
N1 P2 1.600(4)
C200 N2 1.527(7)
C200 C201 1.536(8)
C201 C202 1.561(8)
C202 C203 1.545(9)
C204 N2 1.416(13)
C204 C205 1.552(15)
C205 C206 1.552(16)
C206 C207 1.573(17)
C607 C606 1.54(2)
C604 C605 1.55(2)
C604 N2 1.738(17)
C606 C605 1.60(2)
C208 N2 1.531(7)
C208 C209 1.533(7)
C209 C210 1.555(8)
C210 C211 1.548(9)
C215 C214 1.58(2)
C214 C213 1.527(18)
C213 C212 1.580(19)
C212 N2 1.307(15)
C614 C615 1.514(18)
C614 C613 1.551(18)
C613 C612 1.539(16)
C612 N2 1.694(13)
C300 N3 1.525(6)
C300 C301 1.541(7)
C301 C302 1.532(8)
C302 C303 1.538(8)
C304 C305 1.502(7)
C304 N3 1.529(6)
C305 C306 1.557(8)
C306 C307 1.564(9)
C308 N3 1.522(6)
C308 C309 1.540(7)
C309 C310 1.577(9)
C310 C311 1.481(11)
C312 N3 1.533(7)
C312 C313 1.533(8)
C313 C314 1.523(10)
C314 C715 1.26(3)
C314 C315 1.548(13)
C1M O1M 1.383(10)
C2M O2M 1.407(8)
O3M C3M 1.294(19)
O1S C4M 1.250(12)
C4M O4M 1.568(17)
O3W C5M 1.40(2)
O5M C5M 1.449(18)
C6M O6M 1.409(19)
O7M C7M 1.551(17)
